data_7120345
loop_
_publ_author_name
'Narayanam, Nagaraju'
'Fang, Wei-Hui'
'Chintakrinda, Kalpana'
'Zhang, Lei'
'Zhang, Jian'

_publ_section_title
;
 Deep Eutectic-Solvothermal Synthesis of Titanium-Oxo Clusters Protected
 by \p-Conjugate Chromophores
;
_journal_name_full 'Chem. Commun.'
_journal_paper_doi 10.1039/C7CC04388K
_journal_year 2017
_chemical_formula_sum 'C326 H178 Cl8 N28 O74 Ti28'
_chemical_formula_weight 7295.75
_space_group_crystal_system monoclinic
_space_group_IT_number 15
_space_group_name_Hall '-C 2yc'
_space_group_name_H-M_alt 'C 1 2/c 1'
_symmetry_space_group_name_Hall '-C 2yc'
_symmetry_space_group_name_H-M 'C 1 2/c 1'
_atom_sites_solution_hydrogens geom
_audit_creation_method SHELXL-2014/7
_audit_update_record
;
2017-05-05 deposited with the CCDC.
2017-06-26 downloaded from the CCDC.
;
_cell_angle_alpha 90
_cell_angle_beta 112.402(8)
_cell_angle_gamma 90
_cell_formula_units_Z 4
_cell_length_a 43.438(4)
_cell_length_b 19.8705(6)
_cell_length_c 40.975(3)
_cell_measurement_reflns_used 10833
_cell_measurement_temperature 293(2)
_cell_measurement_theta_max 62.0990
_cell_measurement_theta_min 3.7650
_cell_volume 32698(4)
_computing_structure_refinement 'SHELXL-2014/7 (Sheldrick, 2014)'
_diffrn_ambient_temperature 293(2)
_diffrn_measured_fraction_theta_full 0.970
_diffrn_measured_fraction_theta_max 0.970
_diffrn_measurement_device_type 'multiwire proportional'
_diffrn_measurement_method 'phi and omega scans'
_diffrn_radiation_type CuK\a
_diffrn_radiation_wavelength 1.54178
_diffrn_reflns_av_R_equivalents 0.0571
_diffrn_reflns_av_unetI/netI 0.1076
_diffrn_reflns_Laue_measured_fraction_full 0.970
_diffrn_reflns_Laue_measured_fraction_max 0.970
_diffrn_reflns_limit_h_max 49
_diffrn_reflns_limit_h_min -42
_diffrn_reflns_limit_k_max 22
_diffrn_reflns_limit_k_min -10
_diffrn_reflns_limit_l_max 46
_diffrn_reflns_limit_l_min -43
_diffrn_reflns_number 47617
_diffrn_reflns_point_group_measured_fraction_full 0.970
_diffrn_reflns_point_group_measured_fraction_max 0.970
_diffrn_reflns_theta_full 62.302
_diffrn_reflns_theta_max 62.302
_diffrn_reflns_theta_min 3.769
_diffrn_source 'fine-focus sealed tube'
_diffrn_standards_decay_% none
_diffrn_standards_interval_count none
_diffrn_standards_interval_time none
_diffrn_standards_number none
_exptl_absorpt_coefficient_mu 6.751
_exptl_absorpt_correction_type none
_exptl_crystal_colour Red
_exptl_crystal_density_diffrn 1.482
_exptl_crystal_description Rod
_exptl_crystal_F_000 14696
_exptl_crystal_size_max 0.14
_exptl_crystal_size_mid 0.13
_exptl_crystal_size_min 0.11
_platon_squeeze_details ' ?'
_refine_diff_density_max 0.718
_refine_diff_density_min -0.554
_refine_diff_density_rms 0.093
_refine_ls_extinction_method none
_refine_ls_goodness_of_fit_ref 0.966
_refine_ls_hydrogen_treatment constr
_refine_ls_matrix_type full
_refine_ls_number_parameters 1855
_refine_ls_number_reflns 25188
_refine_ls_number_restraints 0
_refine_ls_restrained_S_all 0.966
_refine_ls_R_factor_all 0.1435
_refine_ls_R_factor_gt 0.0797
_refine_ls_shift/su_max 0.004
_refine_ls_shift/su_mean 0.000
_refine_ls_structure_factor_coef Fsqd
_refine_ls_weighting_details 'w=1/[\s^2^(Fo^2^)+(0.1561P)^2^+72.4553P] where P=(Fo^2^+2Fc^2^)/3'
_refine_ls_weighting_scheme calc
_refine_ls_wR_factor_gt 0.2170
_refine_ls_wR_factor_ref 0.2829
_reflns_Friedel_coverage 0.000
_reflns_number_gt 14039
_reflns_number_total 25188
_reflns_threshold_expression 'I > 2\s(I)'
_cod_data_source_file c7cc04388k2.cif
_cod_data_source_block PTC-64
_cod_database_code 7120345
_shelx_shelxl_version_number 2014/7
_shelx_space_group_comment
;
The symmetry employed for this shelxl refinement is uniquely defined
by the following loop, which should always be used as a source of
symmetry information in preference to the above space-group names.
They are only intended as comments.
;

loop_
_space_group_symop_operation_xyz
'x, y, z'
'-x, y, -z+1/2'
'x+1/2, y+1/2, z'
'-x+1/2, y+1/2, -z+1/2'
'-x, -y, -z'
'x, -y, z-1/2'
'-x+1/2, -y+1/2, -z'
'x+1/2, -y+1/2, z-1/2'

loop_
_atom_site_label
_atom_site_type_symbol
_atom_site_fract_x
_atom_site_fract_y
_atom_site_fract_z
_atom_site_U_iso_or_equiv
_atom_site_adp_type
_atom_site_occupancy
_atom_site_site_symmetry_order
_atom_site_calc_flag
_atom_site_refinement_flags_posn
_atom_site_refinement_flags_adp
_atom_site_refinement_flags_occupancy
_atom_site_disorder_assembly
_atom_site_disorder_group
Ti1 Ti 0.22177(3) 0.36190(7) 0.96983(3) 0.0407(3) Uani 1 1 d . . . . .
O1 O 0.27205(11) 0.3605(2) 1.00658(12) 0.0379(11) Uani 1 1 d . . . . .
Ti2 Ti 0.29097(3) 0.30116(7) 0.98021(3) 0.0416(3) Uani 1 1 d . . . . .
O2AA O 0.21739(12) 0.4104(2) 1.01073(12) 0.0425(12) Uani 1 1 d . . . . .
Ti3 Ti 0.24191(3) 0.23778(7) 0.91096(3) 0.0422(3) Uani 1 1 d . . . . .
O7AA O 0.17769(12) 0.3558(3) 0.94093(12) 0.0453(12) Uani 1 1 d . . . . .
Ti4 Ti 0.35440(3) 0.38203(7) 1.00240(3) 0.0449(3) Uani 1 1 d . . . . .
O4 O 0.39600(12) 0.3785(3) 1.02965(13) 0.0505(13) Uani 1 1 d . . . . .
Ti5 Ti 0.28221(4) 0.45183(7) 0.98232(4) 0.0465(4) Uani 1 1 d . . . . .
O5 O 0.30304(12) 0.3833(2) 0.96468(12) 0.0412(12) Uani 1 1 d . . . . .
Ti6 Ti 0.15832(3) 0.28545(7) 0.95750(3) 0.0427(3) Uani 1 1 d . . . . .
O6 O 0.20796(11) 0.2846(2) 0.99526(12) 0.0385(11) Uani 1 1 d . . . . .
Ti7 Ti 0.26363(3) 0.41701(7) 1.04493(3) 0.0428(3) Uani 1 1 d . . . . .
O7 O 0.23810(12) 0.4366(2) 0.95439(12) 0.0440(12) Uani 1 1 d . . . . .
Ti8 Ti 0.19996(3) 0.34446(7) 1.03508(3) 0.0427(3) Uani 1 1 d . . . . .
O8 O 0.15496(12) 0.3360(2) 0.99906(13) 0.0465(12) Uani 1 1 d . . . . .
Ti9 Ti 0.16393(3) 0.16738(7) 0.89377(3) 0.0453(4) Uani 1 1 d . . . . .
O6AA O 0.24250(12) 0.2982(2) 0.94732(12) 0.0406(11) Uani 1 1 d . . . . .
Ti10 Ti 0.07219(4) 0.31363(8) 0.93071(4) 0.0538(4) Uani 1 1 d . . . . .
O10 O 0.33855(12) 0.2991(2) 1.01159(12) 0.0420(12) Uani 1 1 d . . . . .
Ti11 Ti 0.34441(4) 0.46230(7) 1.07182(4) 0.0479(4) Uani 1 1 d . . . . .
Ti12 Ti 0.27952(4) 0.55674(7) 1.06109(4) 0.0525(4) Uani 1 1 d . . . . .
O0BA O 0.27645(12) 0.4906(2) 1.02218(12) 0.0435(12) Uani 1 1 d . . . . .
Ti13 Ti 0.44226(4) 0.36114(8) 1.06072(4) 0.0531(4) Uani 1 1 d . . . . .
Ti14 Ti 0.41345(4) 0.44795(8) 1.11882(4) 0.0536(4) Uani 1 1 d . . . . .
O14 O 0.29484(11) 0.2430(2) 0.94411(12) 0.0403(11) Uani 1 1 d . . . . .
O8AA O 0.15832(12) 0.2243(2) 0.92314(12) 0.0464(12) Uani 1 1 d . . . . .
O16 O 0.25904(13) 0.4867(2) 1.07320(13) 0.0484(13) Uani 1 1 d . . . . .
O17 O 0.11443(12) 0.3068(3) 0.93396(13) 0.0507(13) Uani 1 1 d . . . . .
O18 O 0.30953(12) 0.3986(2) 1.07625(12) 0.0452(12) Uani 1 1 d . . . . .
O3AA O 0.43451(13) 0.3907(3) 1.09866(14) 0.0569(14) Uani 1 1 d . . . . .
O21 O 0.28668(14) 0.5267(3) 0.95841(14) 0.0555(14) Uani 1 1 d . . . . .
N22 N 0.25452(16) 0.3180(3) 0.88023(16) 0.0478(16) Uani 1 1 d . . . . .
O24 O 0.18650(13) 0.3966(3) 1.06288(13) 0.0547(14) Uani 1 1 d . . . . .
O25 O 0.48943(14) 0.3591(3) 1.08052(16) 0.0678(17) Uani 1 1 d . . . . .
O26 O 0.27560(16) 0.6216(3) 1.09163(16) 0.0646(16) Uani 1 1 d . . . . .
N27 N 0.2925(2) 0.6321(3) 1.0278(2) 0.064(2) Uani 1 1 d . . . . .
O28 O 0.06200(14) 0.2304(3) 0.94100(15) 0.0600(15) Uani 1 1 d . . . . .
N29 N 0.36414(16) 0.4718(4) 0.97460(18) 0.0534(17) Uani 1 1 d . . . . .
O30 O 0.32410(14) 0.5351(3) 1.08227(14) 0.0567(14) Uani 1 1 d . . . . .
O5AA O 0.38643(13) 0.5011(3) 1.08376(14) 0.0548(14) Uani 1 1 d . . . . .
N33 N 0.39940(17) 0.5058(3) 1.15936(18) 0.0578(18) Uani 1 1 d . . . . .
N34 N 0.25521(17) 0.1875(3) 0.86908(17) 0.0516(17) Uani 1 1 d . . . . .
O9AA O 0.08543(15) 0.3497(3) 0.97933(15) 0.0664(16) Uani 1 1 d . . . . .
C3BA C 0.2640(2) 0.2279(4) 0.8477(2) 0.056(2) Uani 1 1 d . . . . .
N37 N 0.43143(16) 0.3880(4) 1.16920(17) 0.0580(18) Uani 1 1 d . . . . .
N38 N 0.36018(16) 0.3453(4) 0.95375(17) 0.0542(17) Uani 1 1 d . . . . .
N39 N 0.45061(17) 0.4677(4) 1.04243(19) 0.0625(19) Uani 1 1 d . . . . .
C40 C 0.5171(2) 0.3842(5) 1.1052(2) 0.056(2) Uani 1 1 d . . . . .
C41 C 0.2710(2) 0.5626(4) 0.9283(2) 0.054(2) Uani 1 1 d . . . . .
N42 N 0.13070(17) 0.2283(4) 0.84854(17) 0.0563(18) Uani 1 1 d . . . . .
N43 N 0.44657(17) 0.3527(4) 1.00672(19) 0.064(2) Uani 1 1 d . . . . .
C44 C 0.2550(2) 0.3843(4) 0.8865(2) 0.057(2) Uani 1 1 d . . . . .
H44A H 0.2481 0.3994 0.9041 0.068 Uiso 1 1 calc R U . . .
N45 N 0.16296(17) 0.1172(4) 0.84332(17) 0.0545(17) Uani 1 1 d . . . . .
O46 O 0.45100(14) 0.5035(3) 1.13857(15) 0.0668(16) Uani 1 1 d . . . . .
C48 C 0.4276(2) 0.4171(5) 1.1974(2) 0.056(2) Uani 1 1 d . . . . .
C49 C 0.1317(2) 0.2165(5) 0.8170(2) 0.061(2) Uani 1 1 d . . . . .
C50 C 0.2346(3) 0.6329(4) 0.9949(2) 0.068(3) Uani 1 1 d . . . . .
C51 C 0.3648(2) 0.4609(5) 0.9423(2) 0.063(2) Uani 1 1 d . . . . .
N52 N 0.2320(2) 0.5896(4) 1.0184(2) 0.064(2) Uani 1 1 d . . . . .
C53 C 0.2646(2) 0.2979(4) 0.8540(2) 0.056(2) Uani 1 1 d . . . . .
C54 C 0.2546(2) 0.1227(5) 0.8639(2) 0.063(2) Uani 1 1 d . . . . .
H54A H 0.2492 0.0949 0.8792 0.076 Uiso 1 1 calc R U . . .
C55 C 0.5476(2) 0.3546(5) 1.1103(3) 0.072(3) Uani 1 1 d . . . . .
H55A H 0.5484 0.3175 1.0968 0.086 Uiso 1 1 calc R U . . .
C56 C 0.1475(2) 0.1553(5) 0.81330(19) 0.059(2) Uani 1 1 d . . . . .
C57 C 0.2670(3) 0.6562(4) 0.9998(3) 0.068(3) Uani 1 1 d . . . . .
C58 C 0.4113(2) 0.4795(5) 1.1923(2) 0.060(2) Uani 1 1 d . . . . .
C59 C 0.2024(3) 0.5663(5) 1.0140(3) 0.076(3) Uani 1 1 d . . . . .
H59A H 0.2007 0.5359 1.0304 0.091 Uiso 1 1 calc R U . . .
C60 C 0.1766(2) 0.0589(5) 0.8409(2) 0.066(3) Uani 1 1 d . . . . .
H60A H 0.1863 0.0325 0.8610 0.080 Uiso 1 1 calc R U . . .
C61 C 0.3616(2) 0.3929(5) 0.9308(2) 0.063(2) Uani 1 1 d . . . . .
C62 C 0.3703(2) 0.5340(5) 0.9879(3) 0.069(3) Uani 1 1 d . . . . .
H62A H 0.3700 0.5419 1.0102 0.083 Uiso 1 1 calc R U . . .
C63 C 0.3848(2) 0.5667(5) 1.1540(3) 0.071(3) Uani 1 1 d . . . . .
H63A H 0.3771 0.5853 1.1315 0.085 Uiso 1 1 calc R U . . .
C64 C 0.5168(2) 0.4396(5) 1.1254(2) 0.070(3) Uani 1 1 d . . . . .
H64A H 0.4967 0.4599 1.1228 0.084 Uiso 1 1 calc R U . . .
C66 C 0.1150(2) 0.2836(5) 0.8519(2) 0.064(2) Uani 1 1 d . . . . .
H66A H 0.1136 0.2926 0.8736 0.077 Uiso 1 1 calc R U . . .
C67 C 0.3769(3) 0.5867(5) 0.9699(3) 0.083(3) Uani 1 1 d . . . . .
H67A H 0.3820 0.6289 0.9804 0.100 Uiso 1 1 calc R U . . .
C68 C 0.3693(3) 0.5116(7) 0.9212(3) 0.084(3) Uani 1 1 d . . . . .
C69 C 0.0500(3) 0.3986(7) 1.0045(3) 0.107(4) Uani 1 1 d . . . . .
H69A H 0.0393 0.3579 1.0038 0.128 Uiso 1 1 calc R U . . .
C70 C 0.4405(2) 0.3873(6) 1.2313(2) 0.071(3) Uani 1 1 d . . . . .
C72 C 0.4509(2) 0.4114(6) 0.9916(2) 0.073(3) Uani 1 1 d . . . . .
C73 C 0.0763(3) 0.4025(5) 0.9930(3) 0.078(3) Uani 1 1 d . . . . .
C74 C 0.4531(2) 0.4727(6) 1.0108(2) 0.066(3) Uani 1 1 d . . . . .
C75 C 0.4359(3) 0.4211(7) 1.2595(3) 0.091(3) Uani 1 1 d . . . . .
H75A H 0.4434 0.4011 1.2817 0.109 Uiso 1 1 calc R U . . .
C76 C 0.4468(2) 0.3295(5) 1.1734(2) 0.065(2) Uani 1 1 d . . . . .
H76A H 0.4488 0.3091 1.1538 0.078 Uiso 1 1 calc R U . . .
C77 C 0.0151(3) 0.4184(7) 0.9135(3) 0.088(3) Uani 1 1 d . . . . .
N78 N 0.0706(2) 0.4242(4) 0.9166(2) 0.078(2) Uani 1 1 d . . . . .
C79 C 0.3759(3) 0.5768(7) 0.9364(4) 0.100(4) Uani 1 1 d . . . . .
H79A H 0.3795 0.6127 0.9238 0.120 Uiso 1 1 calc R U . . .
C80 C 0.3585(2) 0.2801(5) 0.9439(3) 0.071(3) Uani 1 1 d . . . . .
H80A H 0.3582 0.2469 0.9597 0.085 Uiso 1 1 calc R U . . .
C81 C 0.0955(3) 0.4571(6) 0.9139(3) 0.095(4) Uani 1 1 d . . . . .
H81A H 0.1156 0.4348 0.9189 0.114 Uiso 1 1 calc R U . . .
C83 C 0.4524(2) 0.5247(5) 1.0600(3) 0.070(3) Uani 1 1 d . . . . .
H83A H 0.4495 0.5224 1.0813 0.084 Uiso 1 1 calc R U . . .
C84 C 0.2653(3) 0.4310(5) 0.8679(3) 0.081(3) Uani 1 1 d . . . . .
H84A H 0.2655 0.4766 0.8732 0.097 Uiso 1 1 calc R U . . .
C86 C 0.3925(3) 0.5768(7) 1.2150(3) 0.098(4) Uani 1 1 d . . . . .
H86A H 0.3903 0.6010 1.2334 0.117 Uiso 1 1 calc R U . . .
C87 C 0.4211(3) 0.4811(7) 1.2549(3) 0.097(4) Uani 1 1 d . . . . .
H87A H 0.4193 0.5028 1.2742 0.116 Uiso 1 1 calc R U . . .
C88 C 0.4522(3) 0.4126(8) 0.9575(3) 0.090(4) Uani 1 1 d . . . . .
C90 C 0.3294(4) 0.6979(7) 1.0109(4) 0.110(4) Uani 1 1 d . . . . .
H90A H 0.3511 0.7125 1.0156 0.132 Uiso 1 1 calc R U . . .
C91 C 0.2374(3) 0.5605(5) 0.9105(3) 0.078(3) Uani 1 1 d . . . . .
H91A H 0.2245 0.5335 0.9189 0.094 Uiso 1 1 calc R U . . .
C92 C 0.2889(3) 0.6036(5) 0.9154(3) 0.076(3) Uani 1 1 d . . . . .
H92A H 0.3119 0.6054 0.9270 0.091 Uiso 1 1 calc R U . . .
C93 C 0.3229(3) 0.6505(5) 1.0332(3) 0.088(3) Uani 1 1 d . . . . .
H93A H 0.3405 0.6321 1.0520 0.105 Uiso 1 1 calc R U . . .
C94 C 0.2708(3) 0.1332(6) 0.8151(3) 0.088(3) Uani 1 1 d . . . . .
H94A H 0.2753 0.1147 0.7965 0.105 Uiso 1 1 calc R U . . .
C95 C 0.0927(4) 0.4642(6) 0.9961(4) 0.114(4) Uani 1 1 d . . . . .
H95A H 0.1107 0.4669 0.9893 0.136 Uiso 1 1 calc R U . . .
C96 C 0.3585(3) 0.3080(8) 0.8878(3) 0.102(4) Uani 1 1 d . . . . .
H96A H 0.3574 0.2949 0.8656 0.122 Uiso 1 1 calc R U . . .
N97 N 0.0215(2) 0.3539(5) 0.9232(2) 0.073(2) Uani 1 1 d . . . . .
C98 C 0.1200(4) 0.2376(8) 0.7550(3) 0.108(4) Uani 1 1 d . . . . .
H98A H 0.1118 0.2660 0.7356 0.130 Uiso 1 1 calc R U . . .
C99 C 0.4079(3) 0.5125(6) 1.2214(3) 0.078(3) Uani 1 1 d . . . . .
C100 C 0.1768(3) 0.0363(6) 0.8088(3) 0.089(3) Uani 1 1 d . . . . .
H10A H 0.1864 -0.0050 0.8077 0.107 Uiso 1 1 calc R U . . .
C101 C 0.5465(3) 0.4650(6) 1.1497(2) 0.085(3) Uani 1 1 d . . . . .
H10B H 0.5462 0.5031 1.1628 0.102 Uiso 1 1 calc R U . . .
C102 C 0.5770(3) 0.3796(7) 1.1353(3) 0.092(4) Uani 1 1 d . . . . .
H10C H 0.5971 0.3586 1.1387 0.111 Uiso 1 1 calc R U . . .
C103 C 0.2749(3) 0.3427(5) 0.8338(2) 0.074(3) Uani 1 1 d . . . . .
C104 C 0.5765(3) 0.4345(8) 1.1547(3) 0.095(4) Uani 1 1 d . . . . .
H10D H 0.5962 0.4515 1.1712 0.114 Uiso 1 1 calc R U . . .
C105 C 0.4569(2) 0.3255(6) 1.2352(3) 0.079(3) Uani 1 1 d . . . . .
H10E H 0.4653 0.3040 1.2570 0.095 Uiso 1 1 calc R U . . .
C107 C 0.4483(3) 0.3528(9) 0.9394(3) 0.110(5) Uani 1 1 d . . . . .
H10F H 0.4485 0.3517 0.9168 0.133 Uiso 1 1 calc R U . . .
C108 C 0.4573(3) 0.4786(9) 0.9440(3) 0.105(4) Uani 1 1 d . . . . .
H10G H 0.4580 0.4814 0.9216 0.126 Uiso 1 1 calc R U . . .
C109 C 0.1171(3) 0.2584(7) 0.7870(2) 0.085(3) Uani 1 1 d . . . . .
C110 C 0.3574(3) 0.2613(6) 0.9110(3) 0.092(4) Uani 1 1 d . . . . .
H11A H 0.3557 0.2160 0.9048 0.110 Uiso 1 1 calc R U . . .
C112 C 0.2119(5) 0.7040(7) 0.9423(3) 0.112(5) Uani 1 1 d . . . . .
H11B H 0.1937 0.7205 0.9235 0.134 Uiso 1 1 calc R U . . .
C113 C 0.4614(3) 0.5920(6) 1.0163(4) 0.094(4) Uani 1 1 d . . . . .
H11C H 0.4654 0.6331 1.0078 0.113 Uiso 1 1 calc R U . . .
C116 C 0.2218(3) 0.5982(6) 0.8798(3) 0.098(4) Uani 1 1 d . . . . .
H11D H 0.1988 0.5962 0.8681 0.118 Uiso 1 1 calc R U . . .
C118 C 0.4607(3) 0.5339(8) 0.9629(4) 0.102(4) Uani 1 1 d . . . . .
H11E H 0.4647 0.5744 0.9538 0.122 Uiso 1 1 calc R U . . .
C119 C 0.4584(3) 0.5889(6) 1.0484(3) 0.093(4) Uani 1 1 d . . . . .
H11F H 0.4403 0.6185 1.0476 0.111 Uiso 1 1 calc R U . . .
H11G H 0.4786 0.6067 1.0661 0.111 Uiso 1 1 calc R U . . .
C120 C 0.2737(4) 0.6425(6) 0.8856(3) 0.101(4) Uani 1 1 d . . . . .
H12A H 0.2864 0.6718 0.8782 0.122 Uiso 1 1 calc R U . . .
C121 C 0.0930(4) 0.5254(7) 0.9037(4) 0.132(5) Uani 1 1 d . . . . .
H12B H 0.1108 0.5477 0.9012 0.158 Uiso 1 1 calc R U . . .
C123 C 0.3634(4) 0.4300(9) 0.8752(3) 0.114(5) Uani 1 1 d . . . . .
H12C H 0.3611 0.4201 0.8522 0.136 Uiso 1 1 calc R U . . .
C124 C 0.4664(3) 0.5551(6) 1.1591(3) 0.081(3) Uani 1 1 d . . . . .
C126 C 0.3684(3) 0.4941(8) 0.8866(3) 0.112(5) Uani 1 1 d . . . . .
H12D H 0.3713 0.5274 0.8721 0.134 Uiso 1 1 calc R U . . .
C128 C 0.3810(3) 0.6029(6) 1.1816(3) 0.088(3) Uani 1 1 d . . . . .
H12E H 0.3707 0.6447 1.1771 0.105 Uiso 1 1 calc R U . . .
C129 C 0.4585(3) 0.5339(7) 0.9965(3) 0.082(3) Uani 1 1 d . . . . .
C130 C 0.4911(3) 0.5440(8) 1.1911(3) 0.113(5) Uani 1 1 d . . . . .
H13A H 0.4969 0.5005 1.1996 0.136 Uiso 1 1 calc R U . . .
C132 C 0.4601(2) 0.2971(5) 1.2058(3) 0.076(3) Uani 1 1 d . . . . .
H13B H 0.4713 0.2564 1.2078 0.092 Uiso 1 1 calc R U . . .
C133 C 0.4430(2) 0.2965(6) 0.9893(3) 0.081(3) Uani 1 1 d . . . . .
H13C H 0.4397 0.2567 0.9995 0.097 Uiso 1 1 calc R U . . .
C136 C 0.0362(5) 0.5236(9) 0.9005(5) 0.142(6) Uani 1 1 d . . . . .
C137 C -0.0026(3) 0.3191(7) 0.9256(3) 0.097(4) Uani 1 1 d . . . . .
H13D H 0.0016 0.2745 0.9329 0.116 Uiso 1 1 calc R U . . .
C143 C 0.1486(3) 0.1357(6) 0.7806(2) 0.080(3) Uani 1 1 d . . . . .
C144 C 0.0416(4) 0.4563(6) 0.9104(3) 0.093(4) Uani 1 1 d . . . . .
C146 C 0.3026(6) 0.7225(6) 0.9814(4) 0.127(7) Uani 1 1 d . . . . .
H14A H 0.3063 0.7526 0.9659 0.153 Uiso 1 1 calc R U . . .
C149 C 0.2751(3) 0.4106(5) 0.8417(3) 0.086(3) Uani 1 1 d . . . . .
H14B H 0.2819 0.4422 0.8291 0.103 Uiso 1 1 calc R U . . .
C151 C 0.2839(4) 0.2501(7) 0.8003(3) 0.106(4) Uani 1 1 d . . . . .
H15A H 0.2903 0.2347 0.7824 0.127 Uiso 1 1 calc R U . . .
C152 C 0.2425(5) 0.7262(6) 0.9471(3) 0.118(6) Uani 1 1 d . . . . .
H15B H 0.2451 0.7578 0.9316 0.142 Uiso 1 1 calc R U . . .
C154 C 0.4568(4) 0.6210(8) 1.1478(5) 0.140(6) Uani 1 1 d . . . . .
H15C H 0.4335 0.6259 1.1443 0.168 Uiso 1 1 calc R U . . .
H15D H 0.4582 0.6263 1.1248 0.168 Uiso 1 1 calc R U . . .
C155 C 0.1339(4) 0.1791(9) 0.7514(3) 0.117(5) Uani 1 1 d . . . . .
H15E H 0.1338 0.1670 0.7295 0.141 Uiso 1 1 calc R U . . .
C156 C 0.1629(3) 0.0741(7) 0.7791(3) 0.095(4) Uani 1 1 d . . . . .
H15F H 0.1629 0.0585 0.7577 0.114 Uiso 1 1 calc R U . . .
C162 C 0.2403(4) 0.6380(7) 0.8672(3) 0.111(5) Uani 1 1 d . . . . .
H16A H 0.2302 0.6617 0.8462 0.133 Uiso 1 1 calc R U . . .
C167 C -0.0176(5) 0.4453(10) 0.9056(4) 0.136(6) Uani 1 1 d . . . . .
C170 C 0.3615(3) 0.3783(7) 0.8972(3) 0.089(3) Uani 1 1 d . . . . .
C172 C -0.0342(4) 0.3435(10) 0.9181(5) 0.139(7) Uani 1 1 d . . . . .
H17A H -0.0503 0.3144 0.9197 0.167 Uiso 1 1 calc R U . . .
C175 C 0.4440(3) 0.2952(8) 0.9553(3) 0.110(4) Uani 1 1 d . . . . .
H17B H 0.4417 0.2544 0.9435 0.132 Uiso 1 1 calc R U . . .
C177 C 0.1733(3) 0.5848(7) 0.9856(4) 0.109(4) Uani 1 1 d . . . . .
H17C H 0.1527 0.5668 0.9831 0.131 Uiso 1 1 calc R U . . .
O184 O 0.1565(3) 0.4584(5) 0.8929(3) 0.145(4) Uani 1 1 d . . . . .
C407 C 0.1443(5) 0.4955(10) 0.8341(6) 0.174(8) Uani 1 1 d . . . . .
C210 C 0.1601(4) 0.4472(9) 0.8608(4) 0.121(5) Uani 1 1 d . . . . .
O213 O 0.33464(12) 0.4445(2) 1.02423(13) 0.0470(12) Uani 1 1 d . . . . .
O220 O 0.37061(12) 0.3991(3) 1.10826(12) 0.0487(13) Uani 1 1 d . . . . .
C245 C 0.0639(6) 0.5569(8) 0.8978(5) 0.165(8) Uani 1 1 d . . . . .
H24A H 0.0619 0.6022 0.8916 0.198 Uiso 1 1 calc R U . . .
C253 C 0.1761(4) 0.3902(10) 0.8563(5) 0.131(5) Uani 1 1 d . . . . .
O267 O 0.25166(12) 0.1546(2) 0.93351(12) 0.0428(12) Uani 1 1 d . . . . .
C1D C -0.0419(4) 0.4024(15) 0.9094(6) 0.173(10) Uani 1 1 d . . . . .
H1DA H -0.0632 0.4181 0.9055 0.208 Uiso 1 1 calc R U . . .
O0AA O 0.19974(12) 0.2200(2) 0.88798(12) 0.0446(12) Uani 1 1 d . . . . .
O1AA O 0.05321(14) 0.3059(3) 0.88049(15) 0.0657(16) Uani 1 1 d . . . . .
C8AA C 0.2737(3) 0.2031(6) 0.8206(3) 0.081(3) Uani 1 1 d . . . . .
C9DA C 0.2714(4) 0.7016(5) 0.9760(3) 0.094(4) Uani 1 1 d . . . . .
C0AA C 0.1759(4) 0.6300(7) 0.9619(4) 0.120(6) Uani 1 1 d . . . . .
H0AA H 0.1570 0.6439 0.9431 0.144 Uiso 1 1 calc R U . . .
C1FA C 0.1005(3) 0.3286(5) 0.8242(3) 0.085(3) Uani 1 1 d . . . . .
H1FA H 0.0899 0.3669 0.8277 0.102 Uiso 1 1 calc R U . . .
C14 C 0.1018(3) 0.3173(6) 0.7923(3) 0.087(3) Uani 1 1 d . . . . .
H14C H 0.0926 0.3481 0.7741 0.104 Uiso 1 1 calc R U . . .
C0BA C 0.2844(3) 0.3163(7) 0.8070(3) 0.099(4) Uani 1 1 d . . . . .
H0BA H 0.2913 0.3459 0.7936 0.119 Uiso 1 1 calc R U . . .
C0DA C 0.2617(3) 0.0924(5) 0.8365(2) 0.078(3) Uani 1 1 d . . . . .
H0DA H 0.2601 0.0460 0.8331 0.093 Uiso 1 1 calc R U . . .
C20 C 0.2069(4) 0.6556(6) 0.9655(3) 0.093(4) Uani 1 1 d . . . . .
C1AA C 0.1785(5) 0.3799(12) 0.8239(6) 0.166(8) Uani 1 1 d . . . . .
C4EA C 0.0235(2) 0.3162(6) 0.8544(3) 0.075(3) Uani 1 1 d . . . . .
C5FA C -0.0027(3) 0.2717(7) 0.8488(3) 0.103(4) Uani 1 1 d . . . . .
H5FA H 0.0007 0.2337 0.8630 0.123 Uiso 1 1 calc R U . . .
C6AA C -0.0388(5) 0.3343(13) 0.8022(5) 0.179(10) Uani 1 1 d . . . . .
H6AA H -0.0600 0.3411 0.7849 0.215 Uiso 1 1 calc R U . A 2
C7DA C 0.0400(5) 0.4570(13) 1.0172(5) 0.174(9) Uani 1 1 d . . . . .
H7DA H 0.0222 0.4557 1.0245 0.209 Uiso 1 1 calc R U . . .
C3AA C 0.0831(6) 0.5207(10) 1.0088(5) 0.174(9) Uani 1 1 d . . . . .
H3AA H 0.0945 0.5610 1.0104 0.209 Uiso 1 1 calc R U . . .
C1CA C -0.0327(4) 0.2821(11) 0.8236(5) 0.157(7) Uani 1 1 d . . . . .
H1CA H -0.0497 0.2518 0.8211 0.189 Uiso 1 1 calc R U . . .
C6CA C 0.0573(8) 0.5173(14) 1.0188(8) 0.227(16) Uani 1 1 d . . . . .
H6CA H 0.0506 0.5560 1.0270 0.273 Uiso 1 1 calc R U . . .
C5AA C 0.0185(4) 0.3702(7) 0.8325(3) 0.107(4) Uani 1 1 d . . . . .
H5AA H 0.0356 0.4006 0.8351 0.128 Uiso 1 1 calc R U . B 2
C4AB C -0.0133(5) 0.3785(11) 0.8058(5) 0.169(8) Uani 1 1 d . . . C 2
H4AA H -0.0172 0.4145 0.7902 0.202 Uiso 1 1 calc R U . C 2
O4AA O 0.3064(6) 0.5351(13) 0.7923(5) 0.278(12) Uani 1 1 d . . . . .
C4AA C -0.0205(6) 0.5126(14) 0.8972(8) 0.200(12) Uani 1 1 d . . . . .
H4AB H -0.0408 0.5329 0.8938 0.239 Uiso 1 1 calc R U . D 2
C7AB C 0.0024(7) 0.5505(11) 0.8936(6) 0.193(11) Uani 1 1 d . . . E 2
H7AA H -0.0025 0.5951 0.8866 0.231 Uiso 1 1 calc R U . E 2
C2EA C 0.1506(7) 0.4820(15) 0.8011(5) 0.197(12) Uani 1 1 d . . . F 2
C0AB C 0.1638(9) 0.4224(18) 0.7961(9) 0.226(14) Uani 1 1 d . . . F 2
C8 C 0.4746(7) 0.6753(9) 1.1694(7) 0.200(11) Uani 1 1 d . . . . .
H8A H 0.4699 0.7194 1.1613 0.239 Uiso 1 1 calc R U . . .
C7EA C 0.4975(9) 0.6634(17) 1.2006(9) 0.243(18) Uani 1 1 d . . . . .
H7EA H 0.5069 0.6993 1.2157 0.291 Uiso 1 1 calc R U . . .
C10 C 0.5079(5) 0.6006(14) 1.2114(6) 0.192(12) Uani 1 1 d . . . . .
H10H H 0.5262 0.5940 1.2323 0.231 Uiso 1 1 calc R U . . .
Cl1 Cl 0.34592(16) 0.4304(3) 0.77796(13) 0.201(2) Uani 1 1 d . . . . .
Cl2 Cl 0.4267(9) 0.7634(5) 1.0826(4) 1.01(4) Uani 1 1 d . . . . .
O5A O 0.4551(13) 0.7801(14) 1.0242(12) 0.53(3) Uani 1 1 d . . . . .
C125 C 0.1699(3) 0.4350(7) 1.0779(3) 0.113(5) Uani 1 1 d G . . . .
C18B C 0.1399(3) 0.4135(7) 1.0791(4) 0.249(14) Uani 1 1 d G . . . .
H18A H 0.1303 0.3735 1.0681 0.299 Uiso 1 1 calc R U . . .
C7 C 0.1242(3) 0.4517(10) 1.0966(5) 0.300(18) Uani 1 1 d G . . . .
H7A H 0.1041 0.4372 1.0974 0.360 Uiso 1 1 calc R U . . .
C9AA C 0.1386(5) 0.5114(10) 1.1131(4) 0.36(2) Uani 1 1 d G . . . .
H9AA H 0.1281 0.5370 1.1248 0.427 Uiso 1 1 calc R U . . .
C2BA C 0.1686(5) 0.5330(7) 1.1119(5) 0.36(2) Uani 1 1 d G . . . .
H2BA H 0.1782 0.5730 1.1229 0.427 Uiso 1 1 calc R U . . .
C2CC C 0.1843(3) 0.4948(7) 1.0944(4) 0.215(11) Uani 1 1 d G . . . .
H2CA H 0.2043 0.5092 1.0936 0.258 Uiso 1 1 calc R U . . .
C302 C 0.3653(6) 0.8158(13) 0.9621(9) 0.90(10) Uiso 1 1 d G . . . .
C5BA C 0.3921(8) 0.8008(11) 0.9932(6) 0.30(2) Uani 1 1 d G . . . .
C6A C 0.4193(6) 0.7656(12) 0.9919(6) 0.67(9) Uani 1 1 d G . . . .
C15D C 0.4196(6) 0.7454(13) 0.9595(8) 0.22(3) Uani 0.5 1 d G . P . .
C403 C 0.3928(8) 0.7603(12) 0.9285(6) 0.213(10) Uiso 1 1 d G . . . .
C2AA C 0.3657(6) 0.7955(14) 0.9298(7) 0.41(3) Uani 1 1 d G . . . .
C145 C 0.2686(3) 0.6345(5) 1.1196(2) 0.083(3) Uani 1 1 d G . . . .
C52 C 0.2356(2) 0.6419(7) 1.1160(3) 0.198(9) Uani 1 1 d G . . . .
H52A H 0.2185 0.6348 1.0941 0.238 Uiso 1 1 calc R U . . .
C17 C 0.2282(3) 0.6600(8) 1.1449(5) 0.289(17) Uani 1 1 d G . . . .
H17D H 0.2061 0.6650 1.1424 0.347 Uiso 1 1 calc R U . . .
C5BD C 0.2537(5) 0.6706(7) 1.1775(4) 0.224(14) Uani 1 1 d G . . . .
H5BA H 0.2488 0.6827 1.1969 0.269 Uiso 1 1 calc R U . . .
C27 C 0.2867(4) 0.6631(8) 1.1812(2) 0.243(14) Uani 1 1 d G . . . .
H27A H 0.3038 0.6702 1.2030 0.292 Uiso 1 1 calc R U . . .
C6 C 0.2942(2) 0.6451(7) 1.1523(3) 0.191(9) Uani 1 1 d G . . . .
H6A H 0.3162 0.6401 1.1547 0.229 Uiso 1 1 calc R U . . .
C5DA C 0.2719(5) 0.5339(12) 0.7766(6) 0.24(2) Uani 1 1 d G . . . .
C8DA C 0.2618(7) 0.4862(10) 0.7498(7) 0.226(15) Uani 1 1 d G . . . .
C1BD C 0.2280(8) 0.4760(8) 0.7303(5) 0.30(2) Uani 1 1 d G . . . .
C2BD C 0.2045(5) 0.5136(12) 0.7377(6) 0.228(14) Uani 1 1 d G . . . .
C3BE C 0.2146(7) 0.5613(11) 0.7645(7) 0.221(13) Uani 1 1 d G . . . .
C4BC C 0.2484(8) 0.5715(9) 0.7840(4) 0.264(19) Uani 1 1 d G . . . .
O O 0.3642(7) 0.2795(12) 0.7985(7) 0.337(11) Uiso 1 1 d . . . . .
C203 C 0.4349(11) 0.2076(12) 0.8607(7) 0.325(17) Uiso 1 1 d G . . . .
C204 C 0.4589(6) 0.257(2) 0.8661(6) 0.38(2) Uiso 1 1 d G . . . .
C205 C 0.4504(7) 0.3184(15) 0.8486(8) 0.336(18) Uiso 1 1 d G . . . .
C206 C 0.4177(9) 0.3302(10) 0.8257(6) 0.239(11) Uiso 1 1 d G . . . .
C207 C 0.3937(5) 0.2806(18) 0.8202(5) 0.250(13) Uiso 1 1 d G . . . .
C208 C 0.4022(8) 0.2194(13) 0.8377(8) 0.38(2) Uiso 1 1 d G . . . .
C550 C 0.4245(5) 0.7773(13) 1.2065(14) 0.414 Uiso 1 1 d G U . . .
C501 C 0.4071(13) 0.7790(12) 1.2288(6) 0.400 Uiso 1 1 d G U . . .
C502 C 0.3728(13) 0.7886(13) 1.2148(12) 0.37(2) Uiso 1 1 d G . . . .
C503 C 0.3560(5) 0.7964(11) 1.1787(13) 0.310(16) Uiso 1 1 d G . . . .
C504 C 0.3734(11) 0.7947(11) 1.1564(6) 0.284(14) Uiso 1 1 d G . . . .
C505 C 0.4076(11) 0.7851(14) 1.1703(12) 0.48(3) Uiso 1 1 d G . . . .
C510 C 0.1954(5) 0.235(2) 0.7211(9) 0.39(2) Uiso 1 1 d G . . . .
C511 C 0.1782(9) 0.2045(10) 0.6886(12) 0.285(14) Uiso 1 1 d G . . . .
C512 C 0.1528(8) 0.239(2) 0.6626(6) 0.36(2) Uiso 1 1 d G . . . .
C513 C 0.1446(5) 0.304(2) 0.6691(9) 0.354(19) Uiso 1 1 d G . . . .
C514 C 0.1617(9) 0.3341(10) 0.7016(12) 0.321(16) Uiso 1 1 d G . . . .
C515 C 0.1871(8) 0.299(2) 0.7277(6) 0.302(15) Uiso 1 1 d G . . . .
O501 O 0.1668(8) 0.1402(18) 0.6675(9) 0.457(18) Uiso 1 1 d . . . . .
O500 O 0.3802(10) 0.773(2) 1.1172(12) 0.48(2) Uiso 1 1 d . . . . .

loop_
_atom_site_aniso_label
_atom_site_aniso_U_11
_atom_site_aniso_U_22
_atom_site_aniso_U_33
_atom_site_aniso_U_23
_atom_site_aniso_U_13
_atom_site_aniso_U_12
Ti1 0.0429(8) 0.0432(8) 0.0339(7) 0.0015(6) 0.0125(6) 0.0035(6)
O1 0.037(3) 0.042(3) 0.034(3) 0.002(2) 0.013(2) 0.005(2)
Ti2 0.0407(8) 0.0469(8) 0.0355(7) 0.0004(6) 0.0127(6) 0.0018(6)
O2AA 0.041(3) 0.045(3) 0.041(3) -0.004(2) 0.016(2) 0.002(2)
Ti3 0.0486(8) 0.0455(8) 0.0322(7) -0.0014(6) 0.0150(6) 0.0003(6)
O7AA 0.040(3) 0.059(3) 0.037(3) 0.004(2) 0.015(2) 0.000(2)
Ti4 0.0447(8) 0.0508(8) 0.0387(7) -0.0001(6) 0.0156(6) -0.0021(6)
O4 0.039(3) 0.069(4) 0.042(3) 0.002(3) 0.014(2) 0.000(3)
Ti5 0.0502(8) 0.0481(8) 0.0401(8) 0.0017(6) 0.0158(6) -0.0014(7)
O5 0.047(3) 0.043(3) 0.033(3) 0.002(2) 0.014(2) -0.002(2)
Ti6 0.0403(8) 0.0496(8) 0.0356(7) -0.0014(6) 0.0113(6) 0.0021(6)
O6 0.038(3) 0.040(3) 0.039(3) 0.003(2) 0.015(2) 0.001(2)
Ti7 0.0467(8) 0.0418(8) 0.0376(7) -0.0016(6) 0.0135(6) 0.0007(6)
O7 0.054(3) 0.042(3) 0.038(3) 0.008(2) 0.019(2) -0.002(2)
Ti8 0.0453(8) 0.0466(8) 0.0365(7) -0.0034(6) 0.0161(6) 0.0015(6)
O8 0.049(3) 0.048(3) 0.043(3) -0.005(2) 0.018(2) 0.003(2)
Ti9 0.0477(8) 0.0517(8) 0.0334(7) -0.0015(6) 0.0121(6) 0.0016(7)
O6AA 0.043(3) 0.048(3) 0.031(3) -0.001(2) 0.016(2) 0.002(2)
Ti10 0.0442(8) 0.0621(10) 0.0499(9) -0.0045(7) 0.0120(7) 0.0049(7)
O10 0.042(3) 0.049(3) 0.035(3) 0.002(2) 0.015(2) -0.003(2)
Ti11 0.0511(9) 0.0515(9) 0.0370(7) -0.0021(6) 0.0121(6) -0.0017(7)
Ti12 0.0590(10) 0.0457(8) 0.0484(8) -0.0041(7) 0.0156(7) 0.0024(7)
O0BA 0.049(3) 0.038(3) 0.040(3) 0.002(2) 0.014(2) 0.003(2)
Ti13 0.0461(9) 0.0661(10) 0.0454(8) -0.0010(7) 0.0155(7) -0.0046(7)
Ti14 0.0518(9) 0.0636(10) 0.0407(8) -0.0060(7) 0.0123(7) -0.0048(7)
O14 0.043(3) 0.047(3) 0.033(3) -0.002(2) 0.018(2) 0.003(2)
O8AA 0.052(3) 0.046(3) 0.039(3) 0.000(2) 0.014(2) 0.005(2)
O16 0.054(3) 0.048(3) 0.043(3) -0.002(2) 0.018(3) 0.007(2)
O17 0.043(3) 0.065(3) 0.040(3) -0.001(3) 0.011(2) 0.005(3)
O18 0.041(3) 0.055(3) 0.035(3) 0.000(2) 0.010(2) 0.003(2)
O3AA 0.052(3) 0.068(4) 0.048(3) 0.000(3) 0.015(3) -0.002(3)
O21 0.065(4) 0.045(3) 0.049(3) 0.011(3) 0.015(3) -0.001(3)
N22 0.063(4) 0.043(4) 0.039(3) 0.002(3) 0.021(3) 0.001(3)
O24 0.058(3) 0.063(3) 0.044(3) -0.016(3) 0.020(3) 0.005(3)
O25 0.047(3) 0.087(4) 0.064(4) -0.010(3) 0.015(3) -0.008(3)
O26 0.088(5) 0.045(3) 0.065(4) -0.014(3) 0.034(3) -0.001(3)
N27 0.087(6) 0.048(4) 0.063(5) 0.001(4) 0.036(4) 0.007(4)
O28 0.053(4) 0.058(4) 0.065(4) -0.008(3) 0.018(3) 0.000(3)
N29 0.042(4) 0.066(5) 0.052(4) 0.011(4) 0.018(3) -0.007(3)
O30 0.057(4) 0.052(3) 0.056(3) -0.005(3) 0.015(3) 0.001(3)
O5AA 0.050(3) 0.057(3) 0.051(3) -0.005(3) 0.012(3) -0.006(3)
N33 0.060(5) 0.056(4) 0.051(4) -0.013(3) 0.014(3) -0.010(4)
N34 0.061(4) 0.051(4) 0.043(4) -0.003(3) 0.019(3) 0.001(3)
O9AA 0.066(4) 0.078(4) 0.055(4) -0.010(3) 0.023(3) 0.001(3)
C3BA 0.060(5) 0.071(6) 0.040(4) 0.002(4) 0.023(4) -0.006(4)
N37 0.047(4) 0.076(5) 0.042(4) -0.006(4) 0.006(3) -0.005(4)
N38 0.048(4) 0.075(5) 0.043(4) -0.007(4) 0.022(3) -0.003(4)
N39 0.055(5) 0.079(5) 0.053(4) 0.004(4) 0.019(4) -0.012(4)
C40 0.044(5) 0.077(6) 0.044(5) 0.013(4) 0.014(4) -0.001(4)
C41 0.078(6) 0.030(4) 0.059(5) 0.006(4) 0.033(5) -0.002(4)
N42 0.053(4) 0.072(5) 0.039(4) -0.002(3) 0.011(3) 0.000(4)
N43 0.048(4) 0.095(6) 0.049(4) -0.004(4) 0.019(3) -0.009(4)
C44 0.058(5) 0.066(6) 0.050(5) 0.010(4) 0.025(4) 0.001(4)
N45 0.055(4) 0.064(5) 0.043(4) -0.013(3) 0.018(3) -0.006(4)
O46 0.058(4) 0.078(4) 0.056(4) -0.016(3) 0.012(3) -0.015(3)
C48 0.049(5) 0.069(6) 0.044(5) -0.001(4) 0.010(4) -0.006(4)
C49 0.061(6) 0.061(6) 0.052(5) -0.003(4) 0.011(4) -0.012(4)
C50 0.097(8) 0.039(5) 0.052(5) 0.005(4) 0.010(5) 0.016(5)
C51 0.057(6) 0.079(7) 0.057(6) 0.015(5) 0.026(5) -0.004(5)
N52 0.066(5) 0.062(5) 0.063(5) -0.005(4) 0.022(4) 0.011(4)
C53 0.071(6) 0.063(6) 0.035(4) -0.004(4) 0.019(4) -0.005(4)
C54 0.076(6) 0.071(6) 0.045(5) -0.011(4) 0.025(5) 0.005(5)
C55 0.058(6) 0.080(7) 0.071(6) 0.001(5) 0.017(5) -0.005(5)
C56 0.055(5) 0.092(7) 0.026(4) -0.011(4) 0.011(4) -0.021(5)
C57 0.112(9) 0.036(5) 0.061(6) -0.003(4) 0.040(6) -0.001(5)
C58 0.056(5) 0.076(6) 0.038(5) -0.012(4) 0.007(4) -0.008(5)
C59 0.073(7) 0.071(7) 0.073(7) -0.011(5) 0.016(6) 0.010(6)
C60 0.071(6) 0.074(6) 0.054(5) -0.022(5) 0.024(5) -0.014(5)
C61 0.051(5) 0.097(7) 0.045(5) 0.000(5) 0.021(4) -0.005(5)
C62 0.059(6) 0.072(7) 0.078(7) 0.006(5) 0.027(5) -0.004(5)
C63 0.071(6) 0.062(6) 0.071(6) -0.020(5) 0.018(5) -0.004(5)
C64 0.060(6) 0.100(8) 0.047(5) 0.002(5) 0.016(4) -0.013(5)
C66 0.068(6) 0.064(6) 0.055(5) 0.004(5) 0.017(5) 0.005(5)
C67 0.082(8) 0.061(6) 0.110(9) 0.021(6) 0.041(7) -0.012(5)
C68 0.073(7) 0.113(9) 0.074(7) 0.035(7) 0.037(6) 0.006(7)
C69 0.112(10) 0.124(10) 0.100(9) -0.019(8) 0.058(8) 0.028(8)
C70 0.062(6) 0.100(8) 0.038(5) -0.006(5) 0.007(4) -0.004(6)
C72 0.054(6) 0.119(9) 0.049(5) 0.016(6) 0.024(4) 0.003(6)
C73 0.083(7) 0.073(7) 0.068(6) -0.017(5) 0.019(6) 0.023(6)
C74 0.041(5) 0.099(8) 0.057(6) 0.010(6) 0.016(4) -0.005(5)
C75 0.100(9) 0.116(10) 0.046(6) 0.009(6) 0.017(6) 0.010(7)
C76 0.068(6) 0.058(6) 0.058(6) 0.000(5) 0.011(5) -0.001(5)
C77 0.079(8) 0.098(9) 0.073(7) -0.005(6) 0.015(6) 0.036(7)
N78 0.078(6) 0.069(6) 0.074(6) -0.005(4) 0.014(5) 0.008(5)
C79 0.083(8) 0.104(10) 0.124(11) 0.054(9) 0.052(8) 0.004(7)
C80 0.066(6) 0.084(7) 0.073(6) -0.021(5) 0.038(5) -0.010(5)
C81 0.105(10) 0.076(8) 0.098(9) -0.002(7) 0.031(7) 0.006(7)
C83 0.059(6) 0.080(7) 0.068(6) 0.007(6) 0.021(5) -0.011(5)
C84 0.121(9) 0.066(6) 0.062(6) 0.002(5) 0.042(6) -0.006(6)
C86 0.095(9) 0.119(10) 0.076(8) -0.041(7) 0.029(7) -0.001(8)
C87 0.111(10) 0.130(11) 0.048(6) -0.012(7) 0.028(6) 0.014(8)
C88 0.056(6) 0.151(12) 0.065(7) 0.006(8) 0.026(5) 0.002(7)
C90 0.128(12) 0.091(9) 0.134(12) -0.035(9) 0.077(11) -0.032(9)
C91 0.085(8) 0.067(6) 0.071(7) 0.012(5) 0.016(6) 0.000(5)
C92 0.086(7) 0.069(6) 0.074(7) 0.023(5) 0.033(6) 0.011(5)
C93 0.101(9) 0.072(7) 0.110(9) -0.003(6) 0.063(8) -0.006(6)
C94 0.120(10) 0.098(9) 0.063(6) -0.008(6) 0.055(7) 0.006(7)
C95 0.146(13) 0.074(8) 0.129(11) -0.036(8) 0.061(10) -0.007(8)
C96 0.096(9) 0.157(13) 0.067(7) -0.039(8) 0.046(7) -0.017(8)
N97 0.056(5) 0.085(6) 0.070(5) -0.017(5) 0.015(4) 0.008(5)
C98 0.127(11) 0.148(12) 0.039(6) 0.024(7) 0.019(6) -0.005(10)
C99 0.077(7) 0.093(8) 0.061(6) -0.020(6) 0.024(5) -0.010(6)
C100 0.076(7) 0.107(9) 0.088(8) -0.044(7) 0.035(6) -0.007(6)
C101 0.078(8) 0.122(9) 0.047(6) -0.010(6) 0.015(5) -0.019(7)
C102 0.051(6) 0.140(11) 0.077(8) 0.004(8) 0.015(6) -0.002(7)
C103 0.093(8) 0.085(7) 0.054(6) 0.004(5) 0.039(5) -0.009(6)
C104 0.057(7) 0.165(12) 0.059(6) -0.003(7) 0.018(5) -0.027(8)
C105 0.065(7) 0.106(9) 0.059(6) 0.015(6) 0.016(5) 0.004(6)
C107 0.096(10) 0.179(15) 0.063(8) -0.009(10) 0.038(7) 0.003(10)
C108 0.077(8) 0.181(15) 0.065(8) 0.042(9) 0.037(6) 0.013(9)
C109 0.087(8) 0.116(9) 0.039(5) 0.010(6) 0.008(5) -0.018(7)
C110 0.102(9) 0.107(9) 0.083(8) -0.038(7) 0.053(7) -0.035(7)
C112 0.175(16) 0.076(9) 0.058(7) 0.010(7) 0.015(9) 0.038(10)
C113 0.087(8) 0.086(9) 0.108(10) 0.042(8) 0.037(7) -0.014(6)
C116 0.104(9) 0.089(8) 0.074(8) 0.010(7) 0.004(7) 0.012(7)
C118 0.088(9) 0.128(11) 0.102(10) 0.043(9) 0.050(8) 0.012(8)
C119 0.068(7) 0.083(8) 0.110(10) 0.014(7) 0.014(7) -0.009(6)
C120 0.137(12) 0.092(9) 0.097(9) 0.032(7) 0.068(9) 0.004(8)
C121 0.152(15) 0.082(10) 0.157(14) 0.031(9) 0.054(11) -0.001(9)
C123 0.135(12) 0.155(13) 0.055(7) 0.014(8) 0.041(7) -0.021(10)
C124 0.066(7) 0.098(8) 0.080(7) -0.026(7) 0.028(6) -0.022(6)
C126 0.112(10) 0.153(13) 0.080(9) 0.052(9) 0.047(8) -0.019(10)
C128 0.087(8) 0.087(8) 0.084(8) -0.026(6) 0.026(6) 0.010(6)
C129 0.059(6) 0.103(9) 0.082(8) 0.032(7) 0.024(6) -0.004(6)
C130 0.066(7) 0.172(13) 0.082(8) -0.050(9) 0.007(6) -0.007(8)
C132 0.074(7) 0.085(7) 0.061(6) 0.012(6) 0.016(5) 0.015(6)
C133 0.069(7) 0.106(8) 0.065(7) -0.020(6) 0.023(5) -0.010(6)
C136 0.164(17) 0.102(13) 0.164(16) 0.024(11) 0.067(14) 0.038(12)
C137 0.059(7) 0.125(10) 0.102(9) -0.024(8) 0.024(6) 0.018(7)
C143 0.080(7) 0.118(9) 0.041(5) -0.018(6) 0.023(5) -0.005(6)
C144 0.110(10) 0.080(8) 0.077(8) 0.007(6) 0.023(7) 0.034(8)
C146 0.26(2) 0.046(7) 0.111(11) -0.009(7) 0.112(14) -0.027(10)
C149 0.134(10) 0.060(7) 0.078(7) 0.013(5) 0.056(7) -0.020(6)
C151 0.170(13) 0.109(10) 0.075(7) -0.007(7) 0.089(9) -0.005(9)
C152 0.228(19) 0.064(8) 0.070(8) 0.025(7) 0.066(12) 0.049(11)
C154 0.148(14) 0.105(11) 0.185(17) -0.005(12) 0.082(13) -0.020(10)
C155 0.124(11) 0.196(16) 0.033(6) -0.011(8) 0.031(6) 0.003(11)
C156 0.108(9) 0.130(11) 0.051(6) -0.035(7) 0.034(6) -0.012(8)
C162 0.151(14) 0.102(10) 0.073(8) 0.032(7) 0.035(9) 0.020(10)
C167 0.129(14) 0.125(13) 0.136(13) 0.002(10) 0.029(11) 0.084(12)
C170 0.077(7) 0.140(11) 0.055(6) 0.001(7) 0.031(5) -0.016(7)
C172 0.061(9) 0.163(16) 0.189(17) -0.039(13) 0.041(9) 0.025(9)
C175 0.111(10) 0.141(12) 0.082(9) -0.032(9) 0.042(8) 0.007(9)
C177 0.076(8) 0.085(9) 0.133(12) -0.013(9) 0.002(8) 0.002(7)
O184 0.127(8) 0.153(9) 0.145(9) 0.048(7) 0.040(7) 0.042(7)
C407 0.147(16) 0.205(19) 0.143(16) 0.076(15) 0.024(13) -0.010(13)
C210 0.141(14) 0.137(13) 0.083(10) 0.023(10) 0.040(10) -0.015(11)
O213 0.049(3) 0.050(3) 0.043(3) 0.005(2) 0.019(2) -0.001(2)
O220 0.047(3) 0.060(3) 0.035(3) -0.002(2) 0.010(2) 0.000(3)
C245 0.22(2) 0.077(11) 0.193(19) 0.033(11) 0.069(17) 0.061(13)
C253 0.098(11) 0.166(16) 0.125(14) -0.024(12) 0.038(10) -0.029(11)
O267 0.041(3) 0.050(3) 0.036(3) 0.000(2) 0.013(2) 0.001(2)
C1D 0.073(11) 0.25(3) 0.21(2) -0.039(19) 0.067(12) 0.057(15)
O0AA 0.047(3) 0.052(3) 0.035(3) -0.002(2) 0.016(2) -0.005(2)
O1AA 0.053(4) 0.077(4) 0.056(4) 0.002(3) 0.009(3) 0.011(3)
C8AA 0.116(9) 0.084(8) 0.062(6) -0.005(5) 0.054(6) 0.004(6)
C9DA 0.183(14) 0.024(5) 0.089(8) 0.003(5) 0.068(9) -0.008(7)
C0AA 0.124(13) 0.090(10) 0.100(10) -0.007(8) -0.010(9) 0.047(9)
C1FA 0.079(7) 0.079(7) 0.075(7) 0.017(6) 0.007(6) 0.019(6)
C14 0.080(8) 0.105(9) 0.060(7) 0.031(6) 0.009(6) 0.017(7)
C0BA 0.149(12) 0.099(9) 0.081(8) 0.006(7) 0.079(8) -0.011(8)
C0DA 0.099(8) 0.081(7) 0.059(6) -0.014(5) 0.036(6) 0.006(6)
C20 0.119(11) 0.069(7) 0.079(8) -0.010(6) 0.023(8) 0.030(7)
C1AA 0.124(14) 0.22(2) 0.115(15) 0.011(16) 0.007(12) -0.030(14)
C4EA 0.062(6) 0.095(8) 0.058(6) -0.014(6) 0.011(5) 0.011(6)
C5FA 0.061(7) 0.149(11) 0.077(8) -0.014(8) 0.002(6) -0.016(7)
C6AA 0.111(14) 0.24(2) 0.103(13) 0.003(14) -0.052(11) -0.005(15)
C7DA 0.166(19) 0.25(2) 0.137(14) -0.033(17) 0.090(14) 0.079(18)
C3AA 0.25(3) 0.122(14) 0.151(16) -0.040(12) 0.081(17) 0.044(15)
C1CA 0.091(12) 0.21(2) 0.134(15) -0.025(14) -0.002(11) -0.026(12)
C6CA 0.26(4) 0.18(2) 0.23(3) -0.10(2) 0.08(2) 0.09(2)
C5AA 0.129(11) 0.102(9) 0.067(7) 0.013(7) 0.012(7) 0.019(8)
C4AB 0.137(16) 0.21(2) 0.115(13) 0.065(13) 0.000(12) 0.052(15)
O4AA 0.37(3) 0.32(2) 0.140(14) 0.046(14) 0.084(17) -0.07(2)
C4AA 0.15(2) 0.19(3) 0.28(3) 0.01(2) 0.11(2) 0.075(18)
C7AB 0.24(3) 0.125(17) 0.20(2) 0.044(15) 0.08(2) 0.134(19)
C2EA 0.22(3) 0.25(3) 0.080(12) 0.058(16) 0.009(13) -0.10(2)
C0AB 0.22(3) 0.25(4) 0.21(3) -0.01(3) 0.08(2) -0.04(3)
C8 0.30(3) 0.081(11) 0.23(3) -0.040(16) 0.11(2) -0.082(16)
C7EA 0.28(4) 0.22(3) 0.22(3) -0.12(3) 0.08(3) -0.06(3)
C10 0.090(12) 0.30(3) 0.149(17) -0.13(2) 0.007(11) -0.032(17)
Cl1 0.267(7) 0.221(5) 0.127(4) 0.052(4) 0.090(4) -0.020(5)
Cl2 1.96(9) 0.170(8) 0.278(14) -0.019(9) -0.27(3) 0.13(2)
O5A 0.80(9) 0.20(3) 0.56(6) 0.09(3) 0.25(6) 0.11(4)
C125 0.079(8) 0.165(14) 0.085(8) -0.019(9) 0.019(7) 0.058(9)
C18B 0.27(3) 0.26(3) 0.33(3) 0.06(2) 0.25(3) 0.13(2)
C7 0.30(4) 0.42(5) 0.25(3) 0.06(3) 0.19(3) 0.14(3)
C9AA 0.21(3) 0.33(3) 0.40(3) -0.19(2) -0.03(3) 0.14(2)
C2BA 0.21(3) 0.33(3) 0.40(3) -0.19(2) -0.03(3) 0.14(2)
C2CC 0.32(3) 0.137(16) 0.20(2) 0.003(16) 0.12(2) 0.077(19)
C5BA 0.20(3) 0.123(19) 0.60(6) 0.07(3) 0.17(4) -0.018(17)
C6A 0.30(8) 0.13(3) 1.4(3) 0.19(8) 0.10(9) -0.01(4)
C15D 0.28(7) 0.21(5) 0.19(4) 0.10(4) 0.10(5) 0.05(5)
C2AA 0.18(3) 0.42(5) 0.48(6) 0.26(5) -0.02(3) 0.04(3)
C145 0.099(9) 0.068(7) 0.086(8) 0.002(6) 0.039(7) 0.011(6)
C52 0.18(2) 0.26(2) 0.20(2) -0.028(18) 0.131(17) -0.073(18)
C17 0.29(3) 0.39(4) 0.31(4) -0.05(3) 0.24(3) -0.01(3)
C5BD 0.40(4) 0.161(18) 0.19(2) -0.051(17) 0.21(3) -0.02(2)
C27 0.26(3) 0.36(4) 0.102(15) -0.030(18) 0.057(17) 0.07(3)
C6 0.166(17) 0.31(3) 0.076(10) -0.062(14) 0.022(11) 0.012(16)
C5DA 0.49(7) 0.126(18) 0.15(2) 0.033(16) 0.18(4) -0.08(3)
C8DA 0.25(3) 0.23(3) 0.18(3) 0.10(2) 0.07(2) -0.04(2)
C1BD 0.62(8) 0.129(19) 0.28(4) 0.04(2) 0.32(5) -0.01(3)
C2BD 0.37(4) 0.17(2) 0.19(3) 0.010(18) 0.16(3) -0.10(3)
C3BE 0.31(4) 0.21(3) 0.22(3) 0.03(2) 0.19(3) -0.02(2)
C4BC 0.28(4) 0.41(5) 0.16(2) 0.05(3) 0.15(3) 0.07(4)

loop_
_atom_type_symbol
_atom_type_description
_atom_type_scat_dispersion_real
_atom_type_scat_dispersion_imag
_atom_type_scat_source
C C 0.0181 0.0091 'International Tables Vol C Tables 4.2.6.8 and 6.1.1.4'
H H 0.0000 0.0000 'International Tables Vol C Tables 4.2.6.8 and 6.1.1.4'
Cl Cl 0.3639 0.7018 'International Tables Vol C Tables 4.2.6.8 and 6.1.1.4'
N N 0.0311 0.0180 'International Tables Vol C Tables 4.2.6.8 and 6.1.1.4'
O O 0.0492 0.0322 'International Tables Vol C Tables 4.2.6.8 and 6.1.1.4'
Ti Ti 0.2191 1.8069 'International Tables Vol C Tables 4.2.6.8 and 6.1.1.4'

loop_
_geom_angle_atom_site_label_1
_geom_angle_atom_site_label_2
_geom_angle_atom_site_label_3
_geom_angle
_geom_angle_site_symmetry_1
_geom_angle_site_symmetry_3
O7AA Ti1 O7 105.8(2) . .
O7AA Ti1 O6AA 101.9(2) . .
O7 Ti1 O6AA 93.0(2) . .
O7AA Ti1 O2AA 99.4(2) . .
O7 Ti1 O2AA 94.1(2) . .
O6AA Ti1 O2AA 154.8(2) . .
O7AA Ti1 O6 81.1(2) . .
O7 Ti1 O6 170.6(2) . .
O6AA Ti1 O6 91.76(19) . .
O2AA Ti1 O6 78.34(19) . .
O7AA Ti1 O1 173.9(2) . .
O7 Ti1 O1 80.2(2) . .
O6AA Ti1 O1 78.13(18) . .
O2AA Ti1 O1 79.26(18) . .
O6 Ti1 O1 92.87(18) . .
Ti2 O1 Ti7 165.2(3) . .
Ti2 O1 Ti1 98.59(19) . .
Ti7 O1 Ti1 95.70(19) . .
Ti2 O1 Ti5 92.76(19) . .
Ti7 O1 Ti5 91.11(18) . .
Ti1 O1 Ti5 89.87(17) . .
O5 Ti2 O14 98.2(2) . .
O5 Ti2 O6 163.7(2) . 7_557
O14 Ti2 O6 83.2(2) . 7_557
O5 Ti2 O10 83.2(2) . .
O14 Ti2 O10 96.4(2) . .
O6 Ti2 O10 80.45(19) 7_557 .
O5 Ti2 O1 84.0(2) . .
O14 Ti2 O1 161.7(2) . .
O6 Ti2 O1 99.82(19) 7_557 .
O10 Ti2 O1 101.9(2) . .
O5 Ti2 O6AA 98.7(2) . .
O14 Ti2 O6AA 81.09(19) . .
O6 Ti2 O6AA 97.5(2) 7_557 .
O10 Ti2 O6AA 177.0(2) . .
O1 Ti2 O6AA 80.63(19) . .
O5 Ti2 Ti8 132.89(15) . 7_557
O14 Ti2 Ti8 38.00(14) . 7_557
O6 Ti2 Ti8 45.34(14) 7_557 7_557
O10 Ti2 Ti8 85.86(15) . 7_557
O1 Ti2 Ti8 143.06(15) . 7_557
O6AA Ti2 Ti8 91.10(14) . 7_557
O5 Ti2 Ti6 122.77(15) . 7_557
O14 Ti2 Ti6 93.15(15) . 7_557
O6 Ti2 Ti6 41.00(14) 7_557 7_557
O10 Ti2 Ti6 39.69(14) . 7_557
O1 Ti2 Ti6 100.93(14) . 7_557
O6AA Ti2 Ti6 138.47(15) . 7_557
Ti8 Ti2 Ti6 62.67(4) 7_557 7_557
Ti8 O2AA Ti7 99.7(2) . .
Ti8 O2AA Ti1 106.3(2) . .
Ti7 O2AA Ti1 103.4(2) . .
O0AA Ti3 O267 94.7(2) . .
O0AA Ti3 O6AA 104.3(2) . .
O267 Ti3 O6AA 103.8(2) . .
O0AA Ti3 O14 170.0(2) . .
O267 Ti3 O14 75.3(2) . .
O6AA Ti3 O14 77.67(19) . .
O0AA Ti3 N22 105.9(2) . .
O267 Ti3 N22 149.1(2) . .
O6AA Ti3 N22 93.3(2) . .
O14 Ti3 N22 83.7(2) . .
O0AA Ti3 N34 91.2(2) . .
O267 Ti3 N34 84.8(2) . .
O6AA Ti3 N34 161.4(2) . .
O14 Ti3 N34 88.8(2) . .
N22 Ti3 N34 72.3(2) . .
O0AA Ti3 Ti8 132.65(17) . 7_557
O267 Ti3 Ti8 37.96(15) . 7_557
O6AA Ti3 Ti8 90.57(15) . 7_557
O14 Ti3 Ti8 37.36(13) . 7_557
N22 Ti3 Ti8 118.05(18) . 7_557
N34 Ti3 Ti8 86.22(17) . 7_557
Ti1 O7AA Ti6 108.4(2) . .
O4 Ti4 O10 102.0(2) . .
O4 Ti4 O213 105.6(2) . .
O10 Ti4 O213 102.2(2) . .
O4 Ti4 O5 175.4(2) . .
O10 Ti4 O5 78.33(19) . .
O213 Ti4 O5 78.7(2) . .
O4 Ti4 N38 96.8(2) . .
O10 Ti4 N38 93.8(2) . .
O213 Ti4 N38 148.8(2) . .
O5 Ti4 N38 78.6(2) . .
O4 Ti4 N29 90.4(2) . .
O10 Ti4 N29 162.6(2) . .
O213 Ti4 N29 85.8(2) . .
O5 Ti4 N29 88.3(2) . .
N38 Ti4 N29 72.5(3) . .
Ti4 O4 Ti13 172.1(3) . .
O21 Ti5 O7 95.6(2) . .
O21 Ti5 O0BA 101.9(2) . .
O7 Ti5 O0BA 98.8(2) . .
O21 Ti5 O5 102.3(2) . .
O7 Ti5 O5 100.2(2) . .
O0BA Ti5 O5 147.4(2) . .
O21 Ti5 O1 174.3(2) . .
O7 Ti5 O1 78.72(19) . .
O0BA Ti5 O1 80.27(19) . .
O5 Ti5 O1 77.82(18) . .
O21 Ti5 O213 100.1(2) . .
O7 Ti5 O213 164.2(2) . .
O0BA Ti5 O213 78.4(2) . .
O5 Ti5 O213 76.07(19) . .
O1 Ti5 O213 85.50(17) . .
Ti2 O5 Ti5 104.7(2) . .
Ti2 O5 Ti4 95.2(2) . .
Ti5 O5 Ti4 104.1(2) . .
O17 Ti6 O8AA 93.0(2) . .
O17 Ti6 O7AA 99.0(2) . .
O8AA Ti6 O7AA 94.8(2) . .
O17 Ti6 O8 86.2(2) . .
O8AA Ti6 O8 168.3(2) . .
O7AA Ti6 O8 96.9(2) . .
O17 Ti6 O10 108.8(2) . 7_557
O8AA Ti6 O10 85.1(2) . 7_557
O7AA Ti6 O10 152.2(2) . 7_557
O8 Ti6 O10 84.1(2) . 7_557
O17 Ti6 O6 162.2(2) . .
O8AA Ti6 O6 104.7(2) . .
O7AA Ti6 O6 78.46(19) . .
O8 Ti6 O6 76.71(19) . .
O10 Ti6 O6 74.71(18) 7_557 .
Ti2 O6 Ti1 160.8(3) 7_557 .
Ti2 O6 Ti6 101.5(2) 7_557 .
Ti1 O6 Ti6 92.05(18) . .
Ti2 O6 Ti8 94.06(19) 7_557 .
Ti1 O6 Ti8 97.62(19) . .
Ti6 O6 Ti8 97.80(19) . .
O16 Ti7 O267 97.3(2) . 7_557
O16 Ti7 O0BA 81.7(2) . .
O267 Ti7 O0BA 176.8(2) 7_557 .
O16 Ti7 O18 93.2(2) . .
O267 Ti7 O18 90.3(2) 7_557 .
O0BA Ti7 O18 92.8(2) . .
O16 Ti7 O2AA 99.8(2) . .
O267 Ti7 O2AA 80.8(2) 7_557 .
O0BA Ti7 O2AA 96.4(2) . .
O18 Ti7 O2AA 165.1(2) . .
O16 Ti7 O1 164.7(2) . .
O267 Ti7 O1 98.0(2) 7_557 .
O0BA Ti7 O1 82.96(19) . .
O18 Ti7 O1 88.04(19) . .
O2AA Ti7 O1 81.44(19) . .
Ti5 O7 Ti1 111.2(2) . .
O24 Ti8 O14 104.7(2) . 7_557
O24 Ti8 O8 93.1(2) . .
O14 Ti8 O8 100.0(2) 7_557 .
O24 Ti8 O2AA 102.6(2) . .
O14 Ti8 O2AA 146.1(2) 7_557 .
O8 Ti8 O2AA 98.1(2) . .
O24 Ti8 O267 95.9(2) . 7_557
O14 Ti8 O267 78.8(2) 7_557 7_557
O8 Ti8 O267 170.9(2) . 7_557
O2AA Ti8 O267 78.9(2) . 7_557
O24 Ti8 O6 170.5(2) . .
O14 Ti8 O6 79.02(18) 7_557 .
O8 Ti8 O6 77.54(19) . .
O2AA Ti8 O6 77.25(18) . .
O267 Ti8 O6 93.40(19) 7_557 .
Ti8 O8 Ti6 107.7(2) . .
O8AA Ti9 O18 102.5(2) . 7_557
O8AA Ti9 O0AA 93.6(2) . .
O18 Ti9 O0AA 97.8(2) 7_557 .
O8AA Ti9 O220 99.2(2) . 7_557
O18 Ti9 O220 80.0(2) 7_557 7_557
O0AA Ti9 O220 167.1(2) . 7_557
O8AA Ti9 N42 90.3(2) . .
O18 Ti9 N42 166.8(2) 7_557 .
O0AA Ti9 N42 84.4(2) . .
O220 Ti9 N42 95.0(2) 7_557 .
O8AA Ti9 N45 162.6(3) . .
O18 Ti9 N45 94.8(2) 7_557 .
O0AA Ti9 N45 82.2(2) . .
O220 Ti9 N45 85.3(2) 7_557 .
N42 Ti9 N45 72.6(3) . .
Ti3 O6AA Ti1 153.7(3) . .
Ti3 O6AA Ti2 103.9(2) . .
Ti1 O6AA Ti2 102.4(2) . .
O17 Ti10 O28 104.4(3) . .
O17 Ti10 O1AA 94.8(2) . .
O28 Ti10 O1AA 97.7(3) . .
O17 Ti10 O9AA 93.2(2) . .
O28 Ti10 O9AA 95.7(3) . .
O1AA Ti10 O9AA 162.1(3) . .
O17 Ti10 N97 163.1(3) . .
O28 Ti10 N97 92.5(3) . .
O1AA Ti10 N97 83.3(3) . .
O9AA Ti10 N97 84.4(3) . .
O17 Ti10 N78 91.4(3) . .
O28 Ti10 N78 164.3(3) . .
O1AA Ti10 N78 81.0(3) . .
O9AA Ti10 N78 82.8(3) . .
N97 Ti10 N78 71.7(4) . .
Ti4 O10 Ti2 102.9(2) . .
Ti4 O10 Ti6 152.6(3) . 7_557
Ti2 O10 Ti6 102.9(2) . 7_557
O30 Ti11 O213 117.2(2) . .
O30 Ti11 O5AA 97.1(2) . .
O213 Ti11 O5AA 99.4(2) . .
O30 Ti11 O220 121.5(2) . .
O213 Ti11 O220 120.8(2) . .
O5AA Ti11 O220 80.7(2) . .
O30 Ti11 O18 91.7(2) . .
O213 Ti11 O18 95.4(2) . .
O5AA Ti11 O18 157.0(2) . .
O220 Ti11 O18 76.6(2) . .
O30 Ti11 Ti9 114.24(19) . 7_557
O213 Ti11 Ti9 107.82(16) . 7_557
O5AA Ti11 Ti9 120.57(18) . 7_557
O220 Ti11 Ti9 39.96(16) . 7_557
O18 Ti11 Ti9 37.15(14) . 7_557
O16 Ti12 O30 103.2(2) . .
O16 Ti12 O26 99.6(3) . .
O30 Ti12 O26 101.2(3) . .
O16 Ti12 O0BA 80.0(2) . .
O30 Ti12 O0BA 87.8(2) . .
O26 Ti12 O0BA 170.8(3) . .
O16 Ti12 N52 92.0(3) . .
O30 Ti12 N52 158.0(3) . .
O26 Ti12 N52 91.7(3) . .
O0BA Ti12 N52 79.1(2) . .
O16 Ti12 N27 160.2(3) . .
O30 Ti12 N27 88.9(3) . .
O26 Ti12 N27 93.2(3) . .
O0BA Ti12 N27 84.9(2) . .
N52 Ti12 N27 72.5(3) . .
Ti5 O0BA Ti7 105.3(2) . .
Ti5 O0BA Ti12 160.6(3) . .
Ti7 O0BA Ti12 93.2(2) . .
O3AA Ti13 O28 107.8(3) . 7_557
O3AA Ti13 O25 99.4(3) . .
O28 Ti13 O25 94.2(3) 7_557 .
O3AA Ti13 O4 91.2(2) . .
O28 Ti13 O4 95.0(2) 7_557 .
O25 Ti13 O4 163.2(3) . .
O3AA Ti13 N43 164.1(3) . .
O28 Ti13 N43 86.3(3) 7_557 .
O25 Ti13 N43 86.5(3) . .
O4 Ti13 N43 80.0(2) . .
O3AA Ti13 N39 94.9(3) . .
O28 Ti13 N39 157.2(3) 7_557 .
O25 Ti13 N39 83.2(3) . .
O4 Ti13 N39 82.9(2) . .
N43 Ti13 N39 71.0(3) . .
O5AA Ti14 O3AA 106.7(3) . .
O5AA Ti14 O46 101.1(3) . .
O3AA Ti14 O46 93.3(3) . .
O5AA Ti14 O220 80.9(2) . .
O3AA Ti14 O220 100.6(2) . .
O46 Ti14 O220 164.7(2) . .
O5AA Ti14 N33 90.6(3) . .
O3AA Ti14 N33 162.3(3) . .
O46 Ti14 N33 79.6(3) . .
O220 Ti14 N33 85.2(2) . .
Ti8 O14 Ti2 103.4(2) 7_557 .
Ti8 O14 Ti3 98.8(2) 7_557 .
Ti2 O14 Ti3 97.3(2) . .
Ti9 O8AA Ti6 172.5(3) . .
Ti12 O16 Ti7 102.7(3) . .
Ti10 O17 Ti6 152.7(3) . .
Ti9 O18 Ti7 141.8(3) 7_557 .
Ti9 O18 Ti11 101.6(2) 7_557 .
Ti7 O18 Ti11 115.7(2) . .
Ti13 O3AA Ti14 150.8(3) . .
C41 O21 Ti5 142.3(5) . .
C44 N22 C53 116.9(7) . .
C44 N22 Ti3 125.8(5) . .
C53 N22 Ti3 117.2(5) . .
C125 O24 Ti8 167.6(6) . .
C40 O25 Ti13 146.0(6) . .
C145 O26 Ti12 146.7(6) . .
C93 N27 C57 119.8(9) . .
C93 N27 Ti12 123.8(8) . .
C57 N27 Ti12 116.3(7) . .
Ti10 O28 Ti13 159.2(4) . 7_557
C62 N29 C51 118.2(8) . .
C62 N29 Ti4 125.1(6) . .
C51 N29 Ti4 116.6(6) . .
Ti11 O30 Ti12 126.0(3) . .
Ti14 O5AA Ti11 103.9(3) . .
C63 N33 C58 119.1(8) . .
C63 N33 Ti14 125.1(6) . .
C58 N33 Ti14 115.1(6) . .
C54 N34 C3BA 118.4(8) . .
C54 N34 Ti3 124.7(6) . .
C3BA N34 Ti3 116.9(5) . .
C73 O9AA Ti10 134.0(6) . .
N34 C3BA C53 117.2(7) . .
N34 C3BA C8AA 123.0(9) . .
C53 C3BA C8AA 119.8(8) . .
C76 N37 C48 119.1(8) . .
C80 N38 C61 118.2(8) . .
C80 N38 Ti4 124.9(6) . .
C61 N38 Ti4 116.4(6) . .
C83 N39 C74 116.7(9) . .
C83 N39 Ti13 126.0(6) . .
C74 N39 Ti13 117.3(7) . .
O25 C40 C64 122.6(8) . .
O25 C40 C55 119.2(9) . .
C64 C40 C55 118.2(9) . .
C91 C41 O21 122.4(8) . .
C91 C41 C92 117.6(9) . .
O21 C41 C92 120.0(9) . .
C66 N42 C49 117.0(8) . .
C66 N42 Ti9 124.0(6) . .
C49 N42 Ti9 117.6(6) . .
C133 N43 C72 119.5(9) . .
C133 N43 Ti13 123.6(7) . .
C72 N43 Ti13 116.7(6) . .
N22 C44 C84 122.7(8) . .
C60 N45 C56 119.5(8) . .
C60 N45 Ti9 126.6(6) . .
C56 N45 Ti9 113.8(6) . .
C124 O46 Ti14 150.2(6) . .
N37 C48 C58 118.0(8) . .
N37 C48 C70 121.8(9) . .
C58 C48 C70 120.2(9) . .
N42 C49 C109 124.8(10) . .
N42 C49 C56 116.5(8) . .
C109 C49 C56 118.6(9) . .
N52 C50 C20 122.9(12) . .
N52 C50 C57 117.6(9) . .
C20 C50 C57 119.5(11) . .
N29 C51 C68 123.5(10) . .
N29 C51 C61 116.2(8) . .
C68 C51 C61 120.3(10) . .
C59 N52 C50 118.6(9) . .
C59 N52 Ti12 124.7(7) . .
C50 N52 Ti12 116.5(7) . .
N22 C53 C103 123.4(8) . .
N22 C53 C3BA 116.4(7) . .
C103 C53 C3BA 120.2(8) . .
N34 C54 C0DA 123.7(9) . .
C102 C55 C40 121.0(10) . .
N45 C56 C143 120.9(9) . .
N45 C56 C49 117.4(7) . .
C143 C56 C49 121.7(9) . .
N27 C57 C9DA 122.7(12) . .
N27 C57 C50 117.0(8) . .
C9DA C57 C50 120.3(11) . .
N33 C58 C48 117.9(8) . .
N33 C58 C99 122.6(9) . .
C48 C58 C99 119.5(9) . .
N52 C59 C177 123.4(12) . .
N45 C60 C100 121.2(10) . .
N38 C61 C170 123.7(10) . .
N38 C61 C51 117.4(8) . .
C170 C61 C51 118.9(10) . .
N29 C62 C67 122.4(10) . .
N33 C63 C128 121.6(10) . .
C40 C64 C101 120.0(10) . .
N42 C66 C1FA 122.4(9) . .
C79 C67 C62 119.7(11) . .
C51 C68 C79 116.3(10) . .
C51 C68 C126 118.4(12) . .
C79 C68 C126 125.3(11) . .
C73 C69 C7DA 119.2(15) . .
C105 C70 C75 123.2(10) . .
C105 C70 C48 118.3(9) . .
C75 C70 C48 118.5(10) . .
N43 C72 C88 121.6(11) . .
N43 C72 C74 118.1(8) . .
C88 C72 C74 120.2(11) . .
O9AA C73 C69 121.2(11) . .
O9AA C73 C95 120.7(11) . .
C69 C73 C95 118.1(11) . .
N39 C74 C129 123.5(11) . .
N39 C74 C72 116.8(9) . .
C129 C74 C72 119.7(10) . .
C87 C75 C70 121.4(10) . .
N37 C76 C132 122.5(9) . .
N97 C77 C144 116.7(10) . .
N97 C77 C167 120.0(15) . .
C144 C77 C167 123.3(14) . .
C81 N78 C144 119.5(11) . .
C81 N78 Ti10 124.1(8) . .
C144 N78 Ti10 116.4(9) . .
C67 C79 C68 119.7(10) . .
N38 C80 C110 122.0(10) . .
N78 C81 C121 122.3(13) . .
N39 C83 C119 124.5(10) . .
C149 C84 C44 120.0(10) . .
C128 C86 C99 119.5(10) . .
C75 C87 C99 121.7(11) . .
C107 C88 C72 118.1(13) . .
C107 C88 C108 124.9(12) . .
C72 C88 C108 117.0(13) . .
C146 C90 C93 118.7(13) . .
C41 C91 C116 121.4(11) . .
C41 C92 C120 121.6(11) . .
N27 C93 C90 121.1(12) . .
C0DA C94 C8AA 121.1(10) . .
C3AA C95 C73 122.5(16) . .
C110 C96 C170 120.4(10) . .
C137 N97 C77 116.9(11) . .
C137 N97 Ti10 125.4(8) . .
C77 N97 Ti10 117.6(8) . .
C155 C98 C109 123.6(11) . .
C58 C99 C87 118.7(10) . .
C58 C99 C86 117.0(10) . .
C87 C99 C86 124.3(10) . .
C156 C100 C60 120.5(11) . .
C104 C101 C64 120.9(11) . .
C104 C102 C55 120.3(11) . .
C149 C103 C53 116.9(9) . .
C149 C103 C0BA 124.6(10) . .
C53 C103 C0BA 118.6(10) . .
C102 C104 C101 119.6(11) . .
C132 C105 C70 118.4(9) . .
C175 C107 C88 118.7(12) . .
C118 C108 C88 121.2(11) . .
C14 C109 C49 115.8(9) . .
C14 C109 C98 126.8(11) . .
C49 C109 C98 117.5(12) . .
C96 C110 C80 120.4(11) . .
C152 C112 C20 121.2(14) . .
C119 C113 C129 120.2(11) . .
C162 C116 C91 119.9(12) . .
C108 C118 C129 122.6(13) . .
C113 C119 C83 117.2(11) . .
C162 C120 C92 120.2(12) . .
C245 C121 C81 117.4(16) . .
C126 C123 C170 121.2(12) . .
O46 C124 C130 120.3(12) . .
O46 C124 C154 119.8(12) . .
C130 C124 C154 119.9(12) . .
C123 C126 C68 120.5(11) . .
C86 C128 C63 120.1(11) . .
C113 C129 C74 117.8(10) . .
C113 C129 C118 123.0(12) . .
C74 C129 C118 119.2(13) . .
C124 C130 C10 118.4(17) . .
C105 C132 C76 120.0(10) . .
N43 C133 C175 120.9(12) . .
C144 C136 C245 114.8(17) . .
C144 C136 C7AB 116.6(19) . .
C245 C136 C7AB 128.6(18) . .
N97 C137 C172 124.3(14) . .
C156 C143 C155 124.6(11) . .
C156 C143 C56 117.6(10) . .
C155 C143 C56 117.7(11) . .
N78 C144 C136 123.6(16) . .
N78 C144 C77 117.5(11) . .
C136 C144 C77 118.9(15) . .
C9DA C146 C90 118.9(13) . .
C84 C149 C103 120.1(9) . .
C0BA C151 C8AA 120.3(10) . .
C112 C152 C9DA 120.8(13) . .
C124 C154 C8 118.7(17) . .
C98 C155 C143 120.8(11) . .
C100 C156 C143 120.1(10) . .
C120 C162 C116 119.1(12) . .
C4AA C167 C1D 128(2) . .
C4AA C167 C77 114(2) . .
C1D C167 C77 118.0(16) . .
C123 C170 C61 120.2(13) . .
C123 C170 C96 124.5(12) . .
C61 C170 C96 115.3(10) . .
C1D C172 C137 122.6(19) . .
C107 C175 C133 121.1(13) . .
C0AA C177 C59 117.9(13) . .
C210 C407 C2EA 112(2) . .
C253 C210 O184 119.9(15) . .
C253 C210 C407 125.0(18) . .
O184 C210 C407 115.0(19) . .
Ti11 O213 Ti4 130.4(3) . .
Ti11 O213 Ti5 122.7(3) . .
Ti4 O213 Ti5 100.8(2) . .
Ti11 O220 Ti9 100.7(2) . 7_557
Ti11 O220 Ti14 94.4(2) . .
Ti9 O220 Ti14 164.7(3) 7_557 .
C121 C245 C136 122.3(16) . .
C210 C253 C1AA 118(2) . .
Ti3 O267 Ti7 146.3(3) . 7_557
Ti3 O267 Ti8 107.2(2) . 7_557
Ti7 O267 Ti8 100.0(2) 7_557 7_557
C172 C1D C167 118.1(17) . .
Ti3 O0AA Ti9 139.4(3) . .
C4EA O1AA Ti10 137.5(6) . .
C94 C8AA C3BA 115.9(9) . .
C94 C8AA C151 125.4(10) . .
C3BA C8AA C151 118.7(10) . .
C146 C9DA C57 118.7(14) . .
C146 C9DA C152 122.3(13) . .
C57 C9DA C152 119.0(14) . .
C177 C0AA C20 120.5(13) . .
C14 C1FA C66 120.7(11) . .
C1FA C14 C109 119.2(10) . .
C151 C0BA C103 122.5(10) . .
C94 C0DA C54 117.6(10) . .
C0AA C20 C50 116.7(13) . .
C0AA C20 C112 124.2(14) . .
C50 C20 C112 119.1(14) . .
C0AB C1AA C253 122(3) . .
O1AA C4EA C5AA 120.6(11) . .
O1AA C4EA C5FA 120.8(11) . .
C5AA C4EA C5FA 118.7(11) . .
C1CA C5FA C4EA 121.6(15) . .
C1CA C6AA C4AB 118.6(17) . .
C6CA C7DA C69 119.0(19) . .
C6CA C3AA C95 119(2) . .
C6AA C1CA C5FA 121.9(18) . .
C3AA C6CA C7DA 122(2) . .
C4EA C5AA C4AB 117.7(15) . .
C6AA C4AB C5AA 121.4(17) . .
C7AB C4AA C167 126(2) . .
C4AA C7AB C136 121(2) . .
C0AB C2EA C407 121(2) . .
C1AA C0AB C2EA 120(3) . .
C7EA C8 C154 120(2) . .
C8 C7EA C10 122(3) . .
C7EA C10 C130 121(2) . .
O24 C125 C18B 120.8(11) . .
O24 C125 C2CC 119.1(11) . .
C18B C125 C2CC 120.0 . .
C7 C18B C125 120.0 . .
C18B C7 C9AA 120.0 . .
C2BA C9AA C7 120.0 . .
C9AA C2BA C2CC 120.0 . .
C2BA C2CC C125 120.0 . .
C5BA C302 C2AA 120.0 . .
C6A C15D C403 120.0 . .
C6A C15D C2AA 90.0 . .
C403 C15D C2AA 30.0 . .
C2AA C403 C15D 120.0 . .
C403 C2AA C302 120.0 . .
C403 C2AA C15D 30.0 . .
C302 C2AA C15D 90.0 . .
O26 C145 C52 119.7(9) . .
O26 C145 C6 120.2(9) . .
C52 C145 C6 120.0 . .
C17 C52 C145 120.0 . .
C52 C17 C5BD 120.0 . .
C17 C5BD C27 120.0 . .
C6 C27 C5BD 120.0 . .
C27 C6 C145 120.0 . .
O4AA C5DA C8DA 110(3) . .
O4AA C5DA C4BC 130(3) . .
C8DA C5DA C4BC 120.0 . .
C1BD C8DA C5DA 120.0 . .
C8DA C1BD C2BD 120.0 . .
C3BE C2BD C1BD 120.0 . .
C4BC C3BE C2BD 120.0 . .
C3BE C4BC C5DA 120.0 . .
C204 C203 C208 120.0 . .
C205 C204 C203 120.0 . .
C206 C205 C204 120.0 . .
C205 C206 C207 120.0 . .
O C207 C208 111(4) . .
O C207 C206 129(4) . .
C208 C207 C206 120.0 . .
C207 C208 C203 120.0 . .
C501 C550 C505 120.0 . .
C550 C501 C502 120.0 . .
C503 C502 C501 120.0 . .
C502 C503 C504 120.0 . .
C503 C504 C505 120.0 . .
C503 C504 O500 156(3) . .
C505 C504 O500 79(3) . .
C504 C505 C550 120.0 . .
C511 C510 C515 120.0 . .
C510 C511 C512 120.0 . .
C510 C511 O501 148(4) . .
C512 C511 O501 89(4) . .
C513 C512 C511 120.0 . .
C512 C513 C514 120.0 . .
C515 C514 C513 120.0 . .
C514 C515 C510 120.0 . .

loop_
_geom_bond_atom_site_label_1
_geom_bond_atom_site_label_2
_geom_bond_distance
_geom_bond_site_symmetry_2
Ti1 O7AA 1.832(5) .
Ti1 O7 1.857(5) .
Ti1 O6AA 1.974(5) .
Ti1 O2AA 2.004(5) .
Ti1 O6 2.070(5) .
Ti1 O1 2.129(5) .
O1 Ti2 1.977(5) .
O1 Ti7 2.074(5) .
O1 Ti5 2.194(5) .
Ti2 O5 1.897(5) .
Ti2 O14 1.935(5) .
Ti2 O6 1.969(5) 7_557
Ti2 O10 1.975(5) .
Ti2 O6AA 2.022(5) .
Ti2 Ti8 3.0180(19) 7_557
Ti2 Ti6 3.1691(19) 7_557
O2AA Ti8 1.965(5) .
O2AA Ti7 1.967(5) .
Ti3 O0AA 1.747(5) .
Ti3 O267 1.862(5) .
Ti3 O6AA 1.906(5) .
Ti3 O14 2.182(5) .
Ti3 N22 2.225(6) .
Ti3 N34 2.243(7) .
Ti3 Ti8 3.1113(19) 7_557
O7AA Ti6 1.887(5) .
Ti4 O4 1.726(5) .
Ti4 O10 1.879(5) .
Ti4 O213 1.914(5) .
Ti4 O5 2.177(5) .
Ti4 N38 2.225(7) .
Ti4 N29 2.243(7) .
O4 Ti13 1.957(5) .
Ti5 O21 1.831(5) .
Ti5 O7 1.845(5) .
Ti5 O0BA 1.907(5) .
Ti5 O5 1.922(5) .
Ti5 O213 2.275(5) .
Ti6 O17 1.828(5) .
Ti6 O8AA 1.859(5) .
Ti6 O8 2.030(5) .
Ti6 O10 2.076(5) 7_557
Ti6 O6 2.122(5) .
O6 Ti2 1.969(5) 7_557
O6 Ti8 2.152(5) .
Ti7 O16 1.864(5) .
Ti7 O267 1.922(5) 7_557
Ti7 O0BA 1.927(5) .
Ti7 O18 1.951(5) .
Ti8 O24 1.795(5) .
Ti8 O14 1.910(5) 7_557
Ti8 O8 1.957(5) .
Ti8 O267 2.003(5) 7_557
Ti9 O8AA 1.735(5) .
Ti9 O18 1.865(5) 7_557
Ti9 O0AA 1.963(5) .
Ti9 O220 1.977(5) 7_557
Ti9 N42 2.223(7) .
Ti9 N45 2.281(7) .
Ti10 O17 1.794(5) .
Ti10 O28 1.803(6) .
Ti10 O1AA 1.909(6) .
Ti10 O9AA 1.985(6) .
Ti10 N97 2.251(8) .
Ti10 N78 2.267(9) .
O10 Ti6 2.076(5) 7_557
Ti11 O30 1.828(5) .
Ti11 O213 1.865(5) .
Ti11 O5AA 1.867(5) .
Ti11 O220 1.951(5) .
Ti11 O18 2.035(5) .
Ti11 Ti9 3.025(2) 7_557
Ti12 O16 1.819(5) .
Ti12 O30 1.846(6) .
Ti12 O26 1.848(6) .
Ti12 O0BA 2.031(5) .
Ti12 N52 2.236(8) .
Ti12 N27 2.238(8) .
Ti13 O3AA 1.809(6) .
Ti13 O28 1.826(6) 7_557
Ti13 O25 1.895(6) .
Ti13 N43 2.297(7) .
Ti13 N39 2.321(8) .
Ti14 O5AA 1.809(5) .
Ti14 O3AA 1.842(6) .
Ti14 O46 1.878(6) .
Ti14 O220 1.994(5) .
Ti14 N33 2.286(7) .
O14 Ti8 1.910(5) 7_557
O18 Ti9 1.865(5) 7_557
O21 C41 1.362(9) .
N22 C44 1.340(10) .
N22 C53 1.364(10) .
O24 C125 1.349(10) .
O25 C40 1.336(10) .
O26 C145 1.319(9) .
N27 C93 1.305(13) .
N27 C57 1.343(12) .
O28 Ti13 1.826(6) 7_557
N29 C62 1.335(11) .
N29 C51 1.355(11) .
N33 C63 1.344(11) .
N33 C58 1.353(10) .
N34 C54 1.305(10) .
N34 C3BA 1.345(10) .
O9AA C73 1.320(11) .
C3BA C53 1.414(12) .
C3BA C8AA 1.416(12) .
N37 C76 1.319(11) .
N37 C48 1.357(10) .
N38 C80 1.350(11) .
N38 C61 1.352(11) .
N39 C83 1.328(12) .
N39 C74 1.346(11) .
C40 C64 1.381(13) .
C40 C55 1.393(12) .
C41 C91 1.361(13) .
C41 C92 1.365(12) .
N42 C66 1.329(11) .
N42 C49 1.330(11) .
N43 C133 1.302(12) .
N43 C72 1.365(12) .
C44 C84 1.380(12) .
N45 C60 1.323(11) .
N45 C56 1.381(10) .
O46 C124 1.334(11) .
C48 C58 1.405(12) .
C48 C70 1.416(12) .
C49 C109 1.419(13) .
C49 C56 1.433(13) .
C50 N52 1.330(12) .
C50 C20 1.413(14) .
C50 C57 1.421(14) .
C51 C68 1.388(13) .
C51 C61 1.420(13) .
N52 C59 1.309(12) .
C53 C103 1.403(12) .
C54 C0DA 1.409(12) .
C55 C102 1.388(13) .
C56 C143 1.415(12) .
C57 C9DA 1.394(13) .
C58 C99 1.415(12) .
C59 C177 1.404(15) .
C60 C100 1.391(13) .
C61 C170 1.405(13) .
C62 C67 1.372(13) .
C63 C128 1.400(13) .
C64 C101 1.391(13) .
C66 C1FA 1.394(12) .
C67 C79 1.370(16) .
C68 C79 1.418(16) .
C68 C126 1.444(17) .
C69 C73 1.393(15) .
C69 C7DA 1.41(2) .
C70 C105 1.396(14) .
C70 C75 1.415(14) .
C72 C88 1.422(13) .
C72 C74 1.433(14) .
C73 C95 1.399(16) .
C74 C129 1.408(14) .
C75 C87 1.333(15) .
C76 C132 1.389(12) .
C77 N97 1.338(14) .
C77 C144 1.424(17) .
C77 C167 1.433(18) .
N78 C81 1.305(14) .
N78 C144 1.345(14) .
C80 C110 1.382(13) .
C81 C121 1.411(17) .
C83 C119 1.417(14) .
C84 C149 1.356(13) .
C86 C128 1.368(15) .
C86 C99 1.419(15) .
C87 C99 1.417(14) .
C88 C107 1.375(17) .
C88 C108 1.472(18) .
C90 C146 1.410(19) .
C90 C93 1.415(17) .
C91 C116 1.395(14) .
C92 C120 1.382(14) .
C94 C0DA 1.360(14) .
C94 C8AA 1.404(14) .
C95 C3AA 1.365(19) .
C96 C110 1.342(16) .
C96 C170 1.442(17) .
N97 C137 1.292(14) .
C98 C155 1.344(17) .
C98 C109 1.423(16) .
C100 C156 1.362(15) .
C101 C104 1.379(15) .
C102 C104 1.354(16) .
C103 C149 1.389(14) .
C103 C0BA 1.411(14) .
C105 C132 1.387(14) .
C107 C175 1.363(18) .
C108 C118 1.321(17) .
C109 C14 1.404(15) .
C112 C152 1.340(19) .
C112 C20 1.427(18) .
C113 C119 1.375(16) .
C113 C129 1.388(16) .
C116 C162 1.363(17) .
C118 C129 1.413(16) .
C120 C162 1.361(17) .
C121 C245 1.35(2) .
C123 C126 1.347(18) .
C123 C170 1.387(16) .
C124 C130 1.361(15) .
C124 C154 1.398(17) .
C130 C10 1.42(2) .
C133 C175 1.412(15) .
C136 C144 1.389(19) .
C136 C245 1.41(2) .
C136 C7AB 1.49(3) .
C137 C172 1.374(17) .
C143 C156 1.383(15) .
C143 C155 1.413(17) .
C146 C9DA 1.35(2) .
C151 C0BA 1.343(15) .
C151 C8AA 1.430(15) .
C152 C9DA 1.443(19) .
C154 C8 1.42(2) .
C167 C4AA 1.37(3) .
C167 C1D 1.41(3) .
C172 C1D 1.23(3) .
C177 C0AA 1.360(19) .
O184 C210 1.401(17) .
C407 C210 1.42(2) .
C407 C2EA 1.50(3) .
C210 C253 1.38(2) .
O220 Ti9 1.977(5) 7_557
C253 C1AA 1.38(2) .
O267 Ti7 1.922(5) 7_557
O267 Ti8 2.003(5) 7_557
O1AA C4EA 1.342(10) .
C0AA C20 1.392(19) .
C1FA C14 1.347(15) .
C1AA C0AB 1.37(3) .
C4EA C5AA 1.361(15) .
C4EA C5FA 1.392(15) .
C5FA C1CA 1.332(18) .
C6AA C1CA 1.32(2) .
C6AA C4AB 1.38(3) .
C7DA C6CA 1.40(3) .
C3AA C6CA 1.33(3) .
C5AA C4AB 1.409(19) .
O4AA C5DA 1.39(3) .
C4AA C7AB 1.30(3) .
C2EA C0AB 1.37(4) .
C8 C7EA 1.31(3) .
C7EA C10 1.34(4) .
C125 C18B 1.3900 .
C125 C2CC 1.3900 .
C18B C7 1.3900 .
C7 C9AA 1.3900 .
C9AA C2BA 1.3900 .
C2BA C2CC 1.3900 .
C302 C5BA 1.3900 .
C302 C2AA 1.3900 .
C6A C15D 1.3900 .
C15D C403 1.3900 .
C15D C2AA 2.4075 .
C403 C2AA 1.3900 .
C145 C52 1.3900 .
C145 C6 1.3900 .
C52 C17 1.3900 .
C17 C5BD 1.3900 .
C5BD C27 1.3900 .
C27 C6 1.3900 .
C5DA C8DA 1.3900 .
C5DA C4BC 1.3900 .
C8DA C1BD 1.3900 .
C1BD C2BD 1.3900 .
C2BD C3BE 1.3900 .
C3BE C4BC 1.3900 .
O C207 1.25(3) .
C203 C204 1.3900 .
C203 C208 1.3900 .
C204 C205 1.3900 .
C205 C206 1.3900 .
C206 C207 1.3900 .
C207 C208 1.3900 .
C550 C501 1.3900 .
C550 C505 1.3900 .
C501 C502 1.3900 .
C502 C503 1.3900 .
C503 C504 1.3900 .
C504 C505 1.3900 .
C504 O500 1.79(5) .
C510 C511 1.3900 .
C510 C515 1.3900 .
C511 C512 1.3900 .
C511 O501 1.52(4) .
C512 C513 1.3900 .
C513 C514 1.3900 .
C514 C515 1.3900 .

loop_
_platon_squeeze_void_nr
_platon_squeeze_void_average_x
_platon_squeeze_void_average_y
_platon_squeeze_void_average_z
_platon_squeeze_void_volume
_platon_squeeze_void_count_electrons
1 0.023 0.346 0.063 16.0 0.2
2 0.523 0.846 0.063 16.0 0.2
3 0.000 0.436 0.250 624.9 40.2
4 0.500 0.936 0.250 625.0 40.2
5 0.306 0.250 0.201 7.3 0.0
6 0.806 0.750 0.201 7.3 0.0
7 0.194 0.750 0.299 7.3 0.1
8 0.694 0.250 0.299 7.3 0.1
9 0.477 0.846 0.437 16.0 -0.1
10 0.977 0.346 0.437 16.0 -0.1
11 0.023 0.654 0.563 16.0 0.6
12 0.523 0.154 0.563 16.0 0.6
13 0.000 0.564 0.750 625.0 39.0
14 0.500 0.064 0.750 625.1 39.0
15 0.306 0.750 0.701 7.3 0.1
16 0.806 0.250 0.701 7.3 0.1
17 0.194 0.250 0.799 7.3 0.1
18 0.694 0.750 0.799 7.3 0.1
19 0.477 0.154 0.937 16.0 0.3
20 0.977 0.654 0.937 16.0 0.3
